data_1507962
loop_
_publ_author_name
'Spokoyny, Alexander M.'
'Machan, Charles W.'
'Clingerman, Daniel J.'
'Rosen, Mari S.'
'Wiester, Michael J.'
'Kennedy, Robert D.'
'Stern, Charlotte L.'
'Sarjeant, Amy A.'
'Mirkin, Chad A.'

_publ_section_title
;
 A coordination chemistry dichotomy for icosahedral carborane-based
 ligands.
;
_journal_issue 8
_journal_name_full 'Nature chemistry'
_journal_page_first 590
_journal_page_last 596
_journal_paper_doi 10.1038/nchem.1088
_journal_volume 3
_journal_year 2011
_chemical_formula_sum 'C33 H51 B22 Cl2 F8 P2 Pt S2'
_chemical_formula_weight 1229.61
_chemical_name_systematic
; 
 ? 
;
_space_group_IT_number 4
_symmetry_cell_setting monoclinic
_symmetry_space_group_name_Hall 'P 2yb'
_symmetry_space_group_name_H-M 'P 1 21 1'
_atom_sites_solution_hydrogens geom
_atom_sites_solution_primary direct
_atom_sites_solution_secondary difmap
_audit_creation_method SHELXL-97
_cell_angle_alpha 90.00
_cell_angle_beta 97.8360(10)
_cell_angle_gamma 90.00
_cell_formula_units_Z 4
_cell_length_a 13.5537(3)
_cell_length_b 19.4743(4)
_cell_length_c 19.6358(4)
_cell_measurement_reflns_used 9756
_cell_measurement_temperature 100(2)
_cell_measurement_theta_max 29.52
_cell_measurement_theta_min 2.34
_cell_volume 5134.45(19)
_computing_cell_refinement 'SAINT V7.23A (Bruker, 2005)'
_computing_data_collection 'APEX2 V2.1-4 (Bruker, 2007)'
_computing_data_reduction 'Bruker SAINT'
_computing_molecular_graphics 'Bruker SHELXTL'
_computing_publication_material 'Bruker SHELXTL'
_computing_structure_refinement 'SHELXL-97 (Sheldrick, 1997)'
_computing_structure_solution 'SHELXS-97 (Sheldrick, 1990)'
_diffrn_ambient_temperature 100(2)
_diffrn_measured_fraction_theta_full 0.994
_diffrn_measured_fraction_theta_max 0.994
_diffrn_measurement_device_type 'CCD area detector'
_diffrn_measurement_method 'phi and omega scans'
_diffrn_radiation_monochromator graphite
_diffrn_radiation_source 'fine-focus sealed tube'
_diffrn_radiation_type MoK\a
_diffrn_radiation_wavelength 0.71073
_diffrn_reflns_av_R_equivalents 0.1150
_diffrn_reflns_av_sigmaI/netI 0.1604
_diffrn_reflns_limit_h_max 19
_diffrn_reflns_limit_h_min -19
_diffrn_reflns_limit_k_max 27
_diffrn_reflns_limit_k_min -27
_diffrn_reflns_limit_l_max 27
_diffrn_reflns_limit_l_min -27
_diffrn_reflns_number 98696
_diffrn_reflns_theta_full 30.34
_diffrn_reflns_theta_max 30.34
_diffrn_reflns_theta_min 1.52
_exptl_absorpt_coefficient_mu 3.039
_exptl_absorpt_correction_T_max 0.7233
_exptl_absorpt_correction_T_min 0.5378
_exptl_absorpt_correction_type numerical
_exptl_absorpt_process_details face-indexed
_exptl_crystal_colour colourless
_exptl_crystal_density_diffrn 1.591
_exptl_crystal_density_method 'not measured'
_exptl_crystal_description block
_exptl_crystal_F_000 2420
_exptl_crystal_size_max 0.23
_exptl_crystal_size_mid 0.21
_exptl_crystal_size_min 0.11
_refine_diff_density_max 5.807
_refine_diff_density_min -2.038
_refine_diff_density_rms 0.180
_refine_ls_abs_structure_details 'Flack H D (1983), Acta Cryst. A39, 876-881'
_refine_ls_abs_structure_Flack 0.539(6)
_refine_ls_extinction_method none
_refine_ls_goodness_of_fit_ref 0.976
_refine_ls_hydrogen_treatment constr
_refine_ls_matrix_type full
_refine_ls_number_parameters 1263
_refine_ls_number_reflns 30469
_refine_ls_number_restraints 2
_refine_ls_restrained_S_all 0.976
_refine_ls_R_factor_all 0.1401
_refine_ls_R_factor_gt 0.0624
_refine_ls_shift/su_max 0.005
_refine_ls_shift/su_mean 0.000
_refine_ls_structure_factor_coef Fsqd
_refine_ls_weighting_details 'calc w=1/[\s^2^(Fo^2^)+(0.0679P)^2^+0.0000P] where P=(Fo^2^+2Fc^2^)/3'
_refine_ls_weighting_scheme calc
_refine_ls_wR_factor_gt 0.1243
_refine_ls_wR_factor_ref 0.1502
_reflns_number_gt 17556
_reflns_number_total 30469
_reflns_threshold_expression >2sigma(I)
_cod_data_source_file nchem.1088-s13.cif
_cod_data_source_block n0225
_cod_depositor_comments
;
The following automatic conversions were performed:

'_symmetry_cell_setting' value 'Monoclinic' changed to 'monoclinic'
according to /home/saulius/struct/CIF-dictionaries/cif_core.dic
dictionary named 'cif_core.dic' version 2.4.1 from 2010-06-29.

Automatic conversion script
Id: cif_fix_values 1891 2012-01-12 08:04:46Z andrius 
;
_cod_original_sg_symbol_H-M P2(1)
_cod_database_code 1507962

loop_
_symmetry_equiv_pos_as_xyz
'x, y, z'
'-x, y+1/2, -z'

loop_
_atom_site_label
_atom_site_type_symbol
_atom_site_fract_x
_atom_site_fract_y
_atom_site_fract_z
_atom_site_U_iso_or_equiv
_atom_site_adp_type
_atom_site_occupancy
_atom_site_symmetry_multiplicity
_atom_site_calc_flag
_atom_site_refinement_flags
_atom_site_disorder_assembly
_atom_site_disorder_group
Pt1 Pt 0.96327(2) 0.457668(16) 0.479525(18) 0.02454(8) Uani 1 1 d . A .
S1 S 0.8601(2) 0.41506(12) 0.38264(14) 0.0391(7) Uani 1 1 d . . .
S2 S 1.00430(16) 0.55727(12) 0.42024(12) 0.0239(5) Uani 1 1 d . . .
P1 P 0.9008(2) 0.37292(15) 0.53829(14) 0.0408(7) Uani 1 1 d . . .
P2 P 1.07868(17) 0.49629(13) 0.56556(12) 0.0247(5) Uani 1 1 d . . .
C1 C 0.6415(8) 0.5454(7) 0.2584(7) 0.055(3) Uani 1 1 d . A .
H1 H 0.6391 0.5704 0.2068 0.066 Uiso 1 1 calc R . .
C2 C 0.5493(8) 0.5513(7) 0.3043(7) 0.057(3) Uani 1 1 d . A .
H2 H 0.4811 0.5812 0.2838 0.068 Uiso 1 1 calc R . .
C1' C 1.0742(8) 0.5412(6) 0.2088(5) 0.038(3) Uani 1 1 d . A .
H1' H 1.0291 0.5442 0.1567 0.046 Uiso 1 1 calc R . .
C2' C 1.1940(7) 0.5330(6) 0.2158(6) 0.042(3) Uani 1 1 d . A .
H2' H 1.2340 0.5311 0.1695 0.050 Uiso 1 1 calc R . .
C3 C 0.8389(14) 0.3268(8) 0.4019(9) 0.028(2) Uani 0.531(12) 1 d P A 1
H3A H 0.7683 0.3160 0.3854 0.033 Uiso 0.531(12) 1 calc PR A 1
H3B H 0.8801 0.2982 0.3751 0.033 Uiso 0.531(12) 1 calc PR A 1
C4 C 0.8604(15) 0.3055(9) 0.4757(9) 0.028(2) Uani 0.531(12) 1 d P A 1
H4A H 0.9127 0.2696 0.4794 0.033 Uiso 0.531(12) 1 calc PR A 1
H4B H 0.7996 0.2840 0.4889 0.033 Uiso 0.531(12) 1 calc PR A 1
C3A C 0.7902(17) 0.3411(10) 0.4276(11) 0.028(2) Uani 0.469(12) 1 d P A 2
H3C H 0.7195 0.3555 0.4233 0.033 Uiso 0.469(12) 1 calc PR A 2
H3D H 0.7919 0.3001 0.3980 0.033 Uiso 0.469(12) 1 calc PR A 2
C4A C 0.8068(17) 0.3252(10) 0.4736(11) 0.028(2) Uani 0.469(12) 1 d P A 2
H4C H 0.8314 0.2775 0.4709 0.033 Uiso 0.469(12) 1 calc PR A 2
H4D H 0.7438 0.3225 0.4938 0.033 Uiso 0.469(12) 1 calc PR A 2
C5 C 0.8067(8) 0.4092(7) 0.5873(5) 0.047(3) Uani 1 1 d . A .
C6 C 0.7910(8) 0.4785(6) 0.5884(6) 0.046(3) Uani 1 1 d . . .
H6 H 0.8317 0.5084 0.5661 0.056 Uiso 1 1 calc R A .
C7 C 0.7164(11) 0.5051(12) 0.6217(7) 0.095(7) Uani 1 1 d . A .
H7 H 0.7065 0.5533 0.6239 0.114 Uiso 1 1 calc R . .
C8 C 0.6555(10) 0.460(2) 0.6523(8) 0.143(12) Uani 1 1 d . . .
H8 H 0.6022 0.4781 0.6733 0.171 Uiso 1 1 calc R A .
C9 C 0.6687(15) 0.3929(12) 0.6534(11) 0.106(8) Uani 1 1 d . A .
H9 H 0.6296 0.3635 0.6777 0.127 Uiso 1 1 calc R . .
C10 C 0.7429(12) 0.3665(11) 0.6173(8) 0.093(6) Uani 1 1 d . . .
H10 H 0.7496 0.3181 0.6134 0.112 Uiso 1 1 calc R A .
C11 C 0.9839(9) 0.3190(7) 0.5941(7) 0.056(3) Uani 1 1 d . A .
C12 C 0.9809(10) 0.3139(8) 0.6642(6) 0.067(4) Uani 1 1 d . . .
H12 H 0.9339 0.3398 0.6853 0.080 Uiso 1 1 calc R A .
C13 C 1.0474(11) 0.2707(7) 0.7031(7) 0.074(5) Uani 1 1 d . A .
H13 H 1.0423 0.2659 0.7507 0.089 Uiso 1 1 calc R . .
C14 C 1.1215(11) 0.2338(7) 0.6765(9) 0.072(5) Uani 1 1 d . . .
H14 H 1.1694 0.2073 0.7049 0.087 Uiso 1 1 calc R A .
C15 C 1.1212(12) 0.2381(6) 0.6075(10) 0.081(5) Uani 1 1 d . A .
H15 H 1.1684 0.2122 0.5865 0.097 Uiso 1 1 calc R . .
C16 C 1.0514(12) 0.2806(8) 0.5656(9) 0.077(5) Uani 1 1 d . . .
H16 H 1.0523 0.2820 0.5173 0.092 Uiso 1 1 calc R A .
C17 C 1.0938(7) 0.6062(6) 0.4788(5) 0.034(2) Uani 1 1 d . A .
H17A H 1.1624 0.5941 0.4712 0.041 Uiso 1 1 calc R . .
H17B H 1.0839 0.6559 0.4701 0.041 Uiso 1 1 calc R . .
C18 C 1.0791(7) 0.5894(6) 0.5535(5) 0.032(2) Uani 1 1 d . A .
H18A H 1.0152 0.6089 0.5635 0.039 Uiso 1 1 calc R . .
H18B H 1.1336 0.6101 0.5857 0.039 Uiso 1 1 calc R . .
C19 C 1.2005(6) 0.4652(6) 0.5515(4) 0.025(2) Uani 1 1 d . A .
C20 C 1.2102(7) 0.4089(5) 0.5092(5) 0.035(2) Uani 1 1 d . . .
H20 H 1.1524 0.3854 0.4884 0.042 Uiso 1 1 calc R A .
C21 C 1.3044(7) 0.3865(6) 0.4970(5) 0.041(3) Uani 1 1 d . A .
H21 H 1.3106 0.3475 0.4689 0.049 Uiso 1 1 calc R . .
C22 C 1.3887(7) 0.4217(5) 0.5261(5) 0.031(2) Uani 1 1 d . . .
H22 H 1.4531 0.4078 0.5176 0.037 Uiso 1 1 calc R A .
C23 C 1.3766(7) 0.4778(5) 0.5680(5) 0.029(2) Uani 1 1 d . A .
H23 H 1.4339 0.5027 0.5875 0.035 Uiso 1 1 calc R . .
C24 C 1.2875(7) 0.4977(5) 0.5815(5) 0.029(2) Uani 1 1 d . . .
H24 H 1.2829 0.5348 0.6123 0.035 Uiso 1 1 calc R A .
C25 C 1.0695(7) 0.4854(5) 0.6563(5) 0.028(2) Uani 1 1 d . A .
C26 C 1.1297(8) 0.4399(6) 0.6962(6) 0.052(3) Uani 1 1 d . . .
H26 H 1.1745 0.4113 0.6760 0.062 Uiso 1 1 calc R A .
C27 C 1.1248(8) 0.4362(7) 0.7651(6) 0.050(4) Uani 1 1 d . A .
H27 H 1.1673 0.4054 0.7927 0.060 Uiso 1 1 calc R . .
C28 C 1.0598(9) 0.4761(7) 0.7950(5) 0.048(3) Uani 1 1 d . . .
H28 H 1.0559 0.4717 0.8427 0.058 Uiso 1 1 calc R A .
C29 C 1.0003(8) 0.5225(5) 0.7562(5) 0.036(2) Uani 1 1 d . A .
H29 H 0.9570 0.5518 0.7771 0.043 Uiso 1 1 calc R . .
C30 C 1.0041(7) 0.5261(5) 0.6861(5) 0.030(2) Uani 1 1 d . . .
H30 H 0.9614 0.5567 0.6584 0.037 Uiso 1 1 calc R A .
B3 B 0.6575(9) 0.5994(8) 0.3342(8) 0.051(4) Uani 1 1 d . A .
H3 H 0.6657 0.6566 0.3348 0.061 Uiso 1 1 calc R . .
B4 B 0.7512(9) 0.5451(7) 0.3129(7) 0.045(3) Uani 1 1 d . . .
H4 H 0.8225 0.5672 0.2997 0.055 Uiso 1 1 calc R A .
B5 B 0.6967(7) 0.4677(7) 0.2694(5) 0.033(3) Uani 1 1 d . A .
H5 H 0.7330 0.4397 0.2297 0.040 Uiso 1 1 calc R . .
B6 B 0.5653(8) 0.4752(7) 0.2631(6) 0.040(3) Uani 1 1 d . . .
H6A H 0.5141 0.4533 0.2189 0.048 Uiso 1 1 calc R A .
B7 B 0.5338(8) 0.4795(7) 0.3496(7) 0.045(3) Uani 1 1 d . A .
H7A H 0.4608 0.4592 0.3617 0.054 Uiso 1 1 calc R . .
B8 B 0.6291(8) 0.4252(7) 0.3301(5) 0.035(3) Uani 1 1 d . A .
H8A H 0.6221 0.3679 0.3298 0.042 Uiso 1 1 calc R . .
B9 B 0.7425(8) 0.4678(7) 0.3610(6) 0.032(3) Uani 1 1 d . A .
B10 B 0.7193(10) 0.5477(8) 0.4009(8) 0.052(4) Uani 1 1 d . A .
H10A H 0.7693 0.5696 0.4457 0.062 Uiso 1 1 calc R . .
B11 B 0.5886(9) 0.5539(8) 0.3899(8) 0.054(4) Uani 1 1 d . . .
H11 H 0.5503 0.5834 0.4278 0.064 Uiso 1 1 calc R A .
B12 B 0.6394(8) 0.4739(7) 0.4089(7) 0.041(3) Uani 1 1 d . A .
H12A H 0.6374 0.4485 0.4599 0.050 Uiso 1 1 calc R . .
B3' B 1.1476(9) 0.6105(7) 0.2349(7) 0.042(3) Uani 1 1 d . A .
H3' H 1.1538 0.6586 0.2046 0.051 Uiso 1 1 calc R . .
B4' B 1.0399(8) 0.5905(6) 0.2714(6) 0.029(2) Uani 1 1 d . . .
H4' H 0.9740 0.6258 0.2654 0.035 Uiso 1 1 calc R A .
B5' B 1.0233(8) 0.4995(6) 0.2710(6) 0.033(3) Uani 1 1 d . A .
H5' H 0.9474 0.4756 0.2653 0.040 Uiso 1 1 calc R . .
B6' B 1.1204(8) 0.4618(8) 0.2327(6) 0.042(3) Uani 1 1 d . . .
H6' H 1.1090 0.4140 0.2010 0.051 Uiso 1 1 calc R A .
B7' B 1.2351(9) 0.4806(7) 0.2849(7) 0.049(4) Uani 1 1 d . A .
H7' H 1.2992 0.4439 0.2879 0.059 Uiso 1 1 calc R . .
B8' B 1.1278(8) 0.4616(8) 0.3238(6) 0.040(3) Uani 1 1 d . A .
H8' H 1.1215 0.4134 0.3540 0.048 Uiso 1 1 calc R . .
B9' B 1.0773(8) 0.5432(5) 0.3470(6) 0.029(3) Uani 1 1 d . A .
B10' B 1.1530(8) 0.6114(6) 0.3244(6) 0.031(3) Uani 1 1 d . A .
H10' H 1.1628 0.6602 0.3547 0.038 Uiso 1 1 calc R . .
B11' B 1.2520(9) 0.5731(7) 0.2858(7) 0.041(3) Uani 1 1 d . . .
H11' H 1.3281 0.5966 0.2900 0.049 Uiso 1 1 calc R A .
B12' B 1.2083(8) 0.5308(6) 0.3552(6) 0.032(3) Uani 1 1 d . A .
H12' H 1.2557 0.5270 0.4064 0.039 Uiso 1 1 calc R . .
Pt2 Pt 0.54569(2) 0.314701(16) -0.004524(19) 0.02892(9) Uani 1 1 d . . .
S3 S 0.51312(17) 0.21371(12) 0.05598(13) 0.0297(6) Uani 1 1 d . . .
S4 S 0.66032(16) 0.35647(12) 0.08810(13) 0.0284(5) Uani 1 1 d . . .
P3 P 0.42557(18) 0.27623(13) -0.08767(14) 0.0300(6) Uani 1 1 d . . .
P4 P 0.59023(17) 0.40725(13) -0.06304(13) 0.0263(5) Uani 1 1 d . . .
C31 C 0.4481(8) 0.2318(6) 0.2681(6) 0.042(3) Uani 1 1 d . . .
H31 H 0.4955 0.2285 0.3194 0.050 Uiso 1 1 calc R . .
C32 C 0.3278(8) 0.2415(6) 0.2616(6) 0.048(3) Uani 1 1 d . . .
H32 H 0.2892 0.2456 0.3084 0.058 Uiso 1 1 calc R . .
C31' C 0.8670(8) 0.2162(6) 0.2166(6) 0.045(3) Uani 1 1 d . . .
H31' H 0.8630 0.1880 0.2659 0.054 Uiso 1 1 calc R . .
C32' C 0.9638(7) 0.2141(5) 0.1777(6) 0.046(3) Uani 1 1 d . . .
H32' H 1.0307 0.1841 0.2007 0.055 Uiso 1 1 calc R . .
C33 C 0.4216(8) 0.1660(5) -0.0051(6) 0.040(3) Uani 1 1 d . . .
H33A H 0.4337 0.1161 0.0015 0.048 Uiso 1 1 calc R . .
H33B H 0.3538 0.1759 0.0057 0.048 Uiso 1 1 calc R . .
C34 C 0.4261(7) 0.1832(5) -0.0762(5) 0.030(2) Uani 1 1 d . . .
H34A H 0.3683 0.1629 -0.1055 0.036 Uiso 1 1 calc R . .
H34B H 0.4875 0.1637 -0.0905 0.036 Uiso 1 1 calc R . .
C35 C 0.3046(6) 0.3093(6) -0.0713(5) 0.033(2) Uani 1 1 d . . .
C36 C 0.2994(7) 0.3639(5) -0.0294(5) 0.039(3) Uani 1 1 d . . .
H36 H 0.3591 0.3865 -0.0105 0.047 Uiso 1 1 calc R . .
C37 C 0.2096(8) 0.3876(6) -0.0135(6) 0.049(3) Uani 1 1 d . . .
H37 H 0.2078 0.4258 0.0164 0.059 Uiso 1 1 calc R . .
C38 C 0.1222(8) 0.3558(6) -0.0410(6) 0.044(3) Uani 1 1 d . . .
H38 H 0.0603 0.3720 -0.0298 0.052 Uiso 1 1 calc R . .
C39 C 0.1244(7) 0.3011(7) -0.0844(6) 0.051(3) Uani 1 1 d . . .
H39 H 0.0640 0.2796 -0.1035 0.061 Uiso 1 1 calc R . .
C40 C 0.2200(7) 0.2753(6) -0.1018(5) 0.035(2) Uani 1 1 d . . .
H40 H 0.2235 0.2376 -0.1321 0.042 Uiso 1 1 calc R . .
C41 C 0.4356(7) 0.2830(5) -0.1771(5) 0.035(2) Uani 1 1 d . . .
C42 C 0.3651(7) 0.3135(7) -0.2266(5) 0.043(3) Uani 1 1 d . . .
H42 H 0.3078 0.3338 -0.2121 0.051 Uiso 1 1 calc R . .
C43 C 0.3746(8) 0.3154(8) -0.2952(6) 0.050(3) Uani 1 1 d . . .
H43 H 0.3247 0.3369 -0.3269 0.060 Uiso 1 1 calc R . .
C44 C 0.4540(8) 0.2872(6) -0.3175(6) 0.044(3) Uani 1 1 d . . .
H44 H 0.4602 0.2888 -0.3651 0.053 Uiso 1 1 calc R . .
C45 C 0.5278(8) 0.2555(6) -0.2722(5) 0.040(3) Uani 1 1 d . . .
H45 H 0.5837 0.2353 -0.2887 0.048 Uiso 1 1 calc R . .
C46 C 0.5193(9) 0.2535(6) -0.2021(6) 0.042(3) Uani 1 1 d . . .
H46 H 0.5700 0.2321 -0.1710 0.050 Uiso 1 1 calc R . .
C47 C 0.7220(7) 0.4303(5) 0.0537(6) 0.039(3) Uani 1 1 d . . .
H47A H 0.7478 0.4619 0.0914 0.047 Uiso 1 1 calc R . .
H47B H 0.7787 0.4144 0.0309 0.047 Uiso 1 1 calc R . .
C48 C 0.6451(7) 0.4675(5) 0.0015(5) 0.035(2) Uani 1 1 d . . .
H48A H 0.6779 0.5052 -0.0208 0.042 Uiso 1 1 calc R . .
H48B H 0.5923 0.4878 0.0255 0.042 Uiso 1 1 calc R . .
C49 C 0.4969(6) 0.4556(6) -0.1162(4) 0.0253(18) Uani 1 1 d . . .
C50 C 0.4315(7) 0.4976(5) -0.0842(5) 0.031(2) Uani 1 1 d . . .
H50 H 0.4379 0.5001 -0.0355 0.037 Uiso 1 1 calc R . .
C51 C 0.3597(8) 0.5344(6) -0.1229(6) 0.042(3) Uani 1 1 d . . .
H51 H 0.3165 0.5626 -0.1008 0.050 Uiso 1 1 calc R . .
C52 C 0.3482(8) 0.5318(6) -0.1941(6) 0.043(3) Uani 1 1 d . . .
H52 H 0.2971 0.5578 -0.2202 0.051 Uiso 1 1 calc R . .
C53 C 0.4091(9) 0.4925(6) -0.2261(6) 0.045(3) Uani 1 1 d . . .
H53 H 0.4013 0.4912 -0.2749 0.054 Uiso 1 1 calc R . .
C54 C 0.4846(7) 0.4532(6) -0.1878(5) 0.040(2) Uani 1 1 d . . .
H54 H 0.5270 0.4252 -0.2108 0.048 Uiso 1 1 calc R . .
C55 C 0.6885(7) 0.3851(5) -0.1133(5) 0.036(2) Uani 1 1 d . . .
C56 C 0.7337(8) 0.3219(6) -0.1042(5) 0.049(3) Uani 1 1 d . . .
H56 H 0.7100 0.2877 -0.0760 0.059 Uiso 1 1 calc R . .
C57 C 0.8174(8) 0.3101(8) -0.1389(6) 0.052(3) Uani 1 1 d . . .
H57 H 0.8494 0.2666 -0.1335 0.063 Uiso 1 1 calc R . .
C58 C 0.8533(9) 0.3561(8) -0.1782(7) 0.062(4) Uani 1 1 d . . .
H58 H 0.9117 0.3460 -0.1981 0.075 Uiso 1 1 calc R . .
C59 C 0.8079(10) 0.4177(8) -0.1904(8) 0.077(5) Uani 1 1 d . . .
H59 H 0.8310 0.4494 -0.2214 0.092 Uiso 1 1 calc R . .
C60 C 0.7261(9) 0.4339(7) -0.1564(7) 0.061(4) Uani 1 1 d . . .
H60 H 0.6960 0.4779 -0.1624 0.074 Uiso 1 1 calc R . .
B33 B 0.4013(8) 0.3113(8) 0.2428(6) 0.040(3) Uani 1 1 d . . .
H33 H 0.4140 0.3597 0.2735 0.049 Uiso 1 1 calc R . .
B34 B 0.4950(8) 0.2724(6) 0.2038(6) 0.033(3) Uani 1 1 d . . .
H34 H 0.5709 0.2959 0.2078 0.040 Uiso 1 1 calc R . .
B35 B 0.4819(9) 0.1819(7) 0.2053(7) 0.038(3) Uani 1 1 d . . .
H35 H 0.5475 0.1464 0.2100 0.046 Uiso 1 1 calc R . .
B36 B 0.3693(10) 0.1631(7) 0.2463(8) 0.046(3) Uani 1 1 d . . .
H36A H 0.3617 0.1167 0.2788 0.055 Uiso 1 1 calc R . .
B37 B 0.2687(10) 0.2001(8) 0.1926(8) 0.055(4) Uani 1 1 d . . .
H37A H 0.1930 0.1762 0.1894 0.066 Uiso 1 1 calc R . .
B38 B 0.3608(9) 0.1629(7) 0.1529(7) 0.043(3) Uani 1 1 d . . .
H38A H 0.3480 0.1144 0.1223 0.051 Uiso 1 1 calc R . .
B39 B 0.4391(9) 0.2314(6) 0.1310(6) 0.031(3) Uani 1 1 d . . .
B40 B 0.3914(7) 0.3086(7) 0.1543(6) 0.033(3) Uani 1 1 d . . .
H40A H 0.3977 0.3569 0.1242 0.040 Uiso 1 1 calc R . .
B41 B 0.2850(10) 0.2913(7) 0.1922(7) 0.046(3) Uani 1 1 d . . .
H41 H 0.2206 0.3277 0.1891 0.055 Uiso 1 1 calc R . .
B42 B 0.3081(8) 0.2411(6) 0.1213(6) 0.033(3) Uani 1 1 d . . .
H42A H 0.2602 0.2441 0.0702 0.039 Uiso 1 1 calc R . .
B33' B 0.8647(10) 0.1684(7) 0.1445(8) 0.050(4) Uani 1 1 d . . .
H33' H 0.8619 0.1109 0.1434 0.061 Uiso 1 1 calc R . .
B34' B 0.7600(8) 0.2214(6) 0.1584(7) 0.036(3) Uani 1 1 d . . .
H34' H 0.6860 0.1991 0.1656 0.044 Uiso 1 1 calc R . .
B35' B 0.8112(9) 0.2950(6) 0.2063(7) 0.039(3) Uani 1 1 d . . .
H35' H 0.7706 0.3205 0.2454 0.047 Uiso 1 1 calc R . .
B36' B 0.9433(9) 0.2872(7) 0.2181(7) 0.047(3) Uani 1 1 d . . .
H36' H 0.9908 0.3075 0.2649 0.056 Uiso 1 1 calc R . .
B37' B 0.9855(9) 0.2864(7) 0.1376(8) 0.049(4) Uani 1 1 d . . .
H37' H 1.0609 0.3063 0.1305 0.058 Uiso 1 1 calc R . .
B38' B 0.8845(8) 0.3430(6) 0.1541(6) 0.033(3) Uani 1 1 d . . .
H38' H 0.8919 0.4002 0.1579 0.040 Uiso 1 1 calc R . .
B39' B 0.7718(8) 0.3007(6) 0.1162(6) 0.029(3) Uani 1 1 d . . .
B40' B 0.8003(9) 0.2221(6) 0.0781(7) 0.041(3) Uani 1 1 d . . .
H40' H 0.7521 0.2007 0.0321 0.049 Uiso 1 1 calc R . .
B41' B 0.9341(9) 0.2140(7) 0.0914(8) 0.050(4) Uani 1 1 d . . .
H41' H 0.9755 0.1866 0.0539 0.060 Uiso 1 1 calc R . .
B42' B 0.8787(9) 0.2958(6) 0.0720(6) 0.035(3) Uani 1 1 d . . .
H42' H 0.8828 0.3225 0.0220 0.042 Uiso 1 1 calc R . .
B51 B 0.1730(9) 0.1023(6) 0.8714(6) 0.031(3) Uani 1 1 d . . .
F1 F 0.2261(5) 0.1305(4) 0.8247(4) 0.0582(19) Uani 1 1 d . . .
F2 F 0.1421(5) 0.0362(3) 0.8528(4) 0.0567(19) Uani 1 1 d . . .
F3 F 0.2236(5) 0.1019(4) 0.9373(4) 0.0540(18) Uani 1 1 d . . .
F4 F 0.0846(5) 0.1420(3) 0.8745(3) 0.0534(17) Uani 1 1 d . . .
B52 B 0.8685(14) 0.7052(11) 0.6142(8) 0.068(5) Uani 1 1 d . . .
F5 F 0.8563(5) 0.6492(4) 0.5685(4) 0.072(2) Uani 1 1 d . . .
F6 F 0.9432(11) 0.7413(7) 0.5975(6) 0.164(7) Uani 1 1 d . . .
F7 F 0.8852(6) 0.6792(4) 0.6805(4) 0.068(2) Uani 1 1 d . . .
F8 F 0.7845(9) 0.7436(5) 0.6074(4) 0.120(4) Uani 1 1 d . . .
B53 B 0.3096(9) 0.6727(7) 0.6443(6) 0.038(3) Uani 1 1 d . . .
F9 F 0.2704(5) 0.6793(3) 0.5766(3) 0.0519(17) Uani 1 1 d . . .
F10 F 0.4034(5) 0.6310(3) 0.6457(4) 0.062(2) Uani 1 1 d . . .
F11 F 0.2470(5) 0.6347(4) 0.6810(3) 0.0562(18) Uani 1 1 d . . .
F12 F 0.3345(5) 0.7335(4) 0.6761(4) 0.066(2) Uani 1 1 d . . .
B54 B 0.3921(11) 0.5574(8) 0.1000(7) 0.050(4) Uani 1 1 d . . .
F13 F 0.3664(5) 0.5985(4) 0.0474(3) 0.070(2) Uani 1 1 d . . .
F14 F 0.4033(6) 0.5892(4) 0.1628(4) 0.060(2) Uani 1 1 d . . .
F15 F 0.3241(6) 0.5042(4) 0.1002(4) 0.076(2) Uani 1 1 d . . .
F16 F 0.4847(6) 0.5293(4) 0.0922(4) 0.072(2) Uani 1 1 d . . .
C61 C 0.9690(9) 0.5537(8) 1.0086(8) 0.074(4) Uani 1 1 d . . .
H61A H 0.9450 0.5281 1.0467 0.089 Uiso 1 1 calc R . .
H61B H 0.9464 0.6018 1.0112 0.089 Uiso 1 1 calc R . .
Cl1 Cl 1.0985(3) 0.5525(2) 1.0209(2) 0.0841(12) Uani 1 1 d . . .
Cl2 Cl 0.9147(4) 0.5189(4) 0.9319(3) 0.145(3) Uani 1 1 d . . .
C62 C 0.4660(11) 0.6897(9) 0.5059(9) 0.089(6) Uani 1 1 d . . .
Cl3 Cl 0.4734(3) 0.7802(2) 0.5425(2) 0.0745(8) Uani 0.875(3) 1 d P . .
Cl4 Cl 0.3797(3) 0.6908(2) 0.4333(2) 0.0745(8) Uani 0.920(6) 1 d P . .
Cl5 Cl 0.5952(14) 0.6885(10) 0.5394(10) 0.0745(8) Uani 0.205(6) 1 d P . .

loop_
_atom_site_aniso_label
_atom_site_aniso_U_11
_atom_site_aniso_U_22
_atom_site_aniso_U_33
_atom_site_aniso_U_23
_atom_site_aniso_U_13
_atom_site_aniso_U_12
Pt1 0.01822(15) 0.02010(17) 0.0334(2) 0.00210(16) -0.00322(12) -0.00156(14)
S1 0.0388(14) 0.0167(12) 0.0532(18) 0.0051(11) -0.0242(12) -0.0038(10)
S2 0.0220(11) 0.0220(12) 0.0258(13) 0.0038(9) -0.0037(9) -0.0046(9)
P1 0.0630(19) 0.0323(16) 0.0291(16) -0.0026(12) 0.0135(13) -0.0248(13)
P2 0.0218(12) 0.0287(14) 0.0232(13) -0.0001(10) 0.0014(9) -0.0018(10)
C1 0.042(7) 0.047(8) 0.073(9) 0.013(6) -0.009(6) 0.008(6)
C2 0.021(5) 0.073(10) 0.070(9) -0.007(7) -0.015(5) 0.002(6)
C1' 0.036(6) 0.042(7) 0.036(6) -0.003(5) 0.005(5) 0.014(5)
C2' 0.029(5) 0.045(7) 0.050(7) -0.006(5) -0.001(5) 0.006(5)
C3 0.045(6) 0.008(5) 0.032(5) 0.002(4) 0.010(5) -0.007(4)
C4 0.045(6) 0.008(5) 0.032(5) 0.002(4) 0.010(5) -0.007(4)
C3A 0.045(6) 0.008(5) 0.032(5) 0.002(4) 0.010(5) -0.007(4)
C4A 0.045(6) 0.008(5) 0.032(5) 0.002(4) 0.010(5) -0.007(4)
C5 0.032(6) 0.082(10) 0.024(6) -0.004(6) -0.001(4) -0.021(6)
C6 0.043(6) 0.058(8) 0.038(7) 0.012(5) 0.003(5) 0.013(5)
C7 0.069(10) 0.19(2) 0.031(8) 0.031(10) 0.018(7) 0.055(11)
C8 0.029(7) 0.36(4) 0.041(9) 0.033(19) 0.000(6) -0.017(17)
C9 0.087(14) 0.125(18) 0.119(17) -0.027(14) 0.058(12) -0.054(13)
C10 0.080(11) 0.128(15) 0.080(11) -0.006(11) 0.035(9) -0.050(11)
C11 0.073(8) 0.027(6) 0.077(9) 0.009(7) 0.044(7) 0.000(6)
C12 0.103(10) 0.052(8) 0.054(8) 0.030(7) 0.044(7) 0.027(9)
C13 0.106(11) 0.055(9) 0.069(9) 0.042(7) 0.044(9) 0.033(8)
C14 0.086(10) 0.033(7) 0.111(13) 0.035(8) 0.059(10) 0.017(7)
C15 0.106(12) 0.023(7) 0.129(15) 0.015(8) 0.073(11) 0.009(7)
C16 0.113(13) 0.047(8) 0.082(11) 0.001(8) 0.058(10) -0.008(9)
C17 0.022(5) 0.033(6) 0.045(7) -0.001(5) -0.003(4) -0.013(4)
C18 0.019(5) 0.036(7) 0.041(7) 0.000(5) 0.001(4) 0.000(4)
C19 0.022(4) 0.039(6) 0.014(4) 0.006(4) 0.002(3) -0.010(4)
C20 0.026(5) 0.036(6) 0.041(6) -0.001(5) -0.001(4) -0.003(4)
C21 0.035(6) 0.043(7) 0.047(7) -0.009(5) 0.012(5) 0.011(5)
C22 0.032(5) 0.043(6) 0.018(5) 0.001(4) 0.004(4) 0.007(4)
C23 0.021(4) 0.036(6) 0.029(5) -0.001(4) -0.007(4) 0.002(4)
C24 0.032(5) 0.033(6) 0.020(5) -0.007(4) -0.009(4) 0.002(4)
C25 0.030(5) 0.027(5) 0.026(5) 0.004(4) -0.001(4) -0.001(4)
C26 0.043(6) 0.059(9) 0.058(8) 0.019(6) 0.018(5) 0.028(6)
C27 0.033(6) 0.071(10) 0.045(7) 0.027(6) 0.007(5) 0.016(5)
C28 0.050(7) 0.070(10) 0.023(6) 0.008(5) -0.001(5) -0.031(6)
C29 0.045(6) 0.025(6) 0.039(7) -0.002(5) 0.010(5) -0.002(5)
C30 0.033(5) 0.031(6) 0.026(6) 0.000(4) 0.000(4) 0.004(4)
B3 0.020(6) 0.031(7) 0.099(12) 0.006(7) -0.006(6) 0.006(5)
B4 0.032(6) 0.028(7) 0.071(10) 0.024(6) -0.015(6) 0.002(5)
B5 0.024(5) 0.047(8) 0.027(6) 0.008(5) -0.002(4) 0.006(5)
B6 0.026(6) 0.049(9) 0.043(7) 0.004(5) -0.008(5) 0.007(5)
B7 0.018(5) 0.056(9) 0.059(8) -0.010(6) -0.001(5) -0.010(5)
B8 0.030(6) 0.055(8) 0.018(6) 0.005(5) -0.004(4) -0.023(5)
B9 0.024(5) 0.037(8) 0.032(6) 0.012(5) -0.007(4) -0.012(5)
B10 0.029(7) 0.043(9) 0.080(11) -0.017(7) -0.002(7) -0.006(6)
B11 0.028(6) 0.067(10) 0.067(10) -0.022(8) 0.011(7) -0.004(6)
B12 0.025(6) 0.052(10) 0.047(8) -0.003(6) 0.004(5) -0.018(5)
B3' 0.041(7) 0.043(8) 0.043(8) -0.004(6) 0.006(6) -0.009(6)
B4' 0.030(6) 0.024(6) 0.034(7) 0.007(5) 0.003(5) 0.005(4)
B5' 0.025(6) 0.031(7) 0.041(7) 0.002(5) -0.005(5) -0.003(5)
B6' 0.033(6) 0.032(7) 0.057(8) -0.020(7) -0.008(5) 0.006(6)
B7' 0.027(6) 0.053(9) 0.063(9) -0.019(7) -0.008(6) 0.001(5)
B8' 0.033(6) 0.025(6) 0.059(8) 0.007(7) -0.004(5) 0.006(6)
B9' 0.022(5) 0.012(5) 0.050(8) 0.001(5) -0.006(5) -0.001(4)
B10' 0.036(6) 0.018(6) 0.042(7) 0.004(5) 0.011(5) -0.003(5)
B11' 0.025(6) 0.037(7) 0.059(9) -0.011(6) 0.000(6) 0.000(5)
B12' 0.027(6) 0.027(6) 0.040(7) -0.009(5) -0.006(5) 0.005(5)
Pt2 0.02082(16) 0.01940(18) 0.0425(2) 0.00030(17) -0.01004(14) 0.00143(14)
S3 0.0194(11) 0.0189(12) 0.0468(16) 0.0018(10) -0.0091(10) -0.0007(9)
S4 0.0215(11) 0.0196(12) 0.0405(15) 0.0006(10) -0.0091(10) 0.0002(9)
P3 0.0225(12) 0.0208(13) 0.0426(17) 0.0020(11) -0.0109(11) 0.0013(10)
P4 0.0206(11) 0.0214(13) 0.0356(15) -0.0017(10) -0.0012(10) -0.0001(9)
C31 0.032(6) 0.037(7) 0.051(7) -0.001(5) -0.011(5) -0.002(5)
C32 0.031(6) 0.053(8) 0.060(8) -0.020(6) 0.001(5) -0.006(5)
C31' 0.032(6) 0.043(7) 0.051(7) 0.008(5) -0.021(5) 0.000(5)
C32' 0.016(5) 0.024(6) 0.091(9) 0.003(5) -0.015(5) 0.006(4)
C33 0.035(6) 0.014(5) 0.063(8) -0.012(5) -0.022(5) -0.004(4)
C34 0.024(5) 0.020(5) 0.043(7) 0.003(4) -0.010(4) -0.007(4)
C35 0.028(5) 0.024(5) 0.046(6) -0.002(5) -0.002(4) 0.012(5)
C36 0.032(5) 0.027(6) 0.055(7) 0.010(5) -0.003(5) 0.001(4)
C37 0.039(6) 0.041(7) 0.066(8) 0.005(6) 0.000(6) 0.005(5)
C38 0.043(6) 0.038(7) 0.050(7) 0.000(5) 0.004(5) 0.016(5)
C39 0.019(5) 0.068(10) 0.061(8) 0.007(7) -0.011(5) -0.001(5)
C40 0.026(5) 0.039(6) 0.040(7) -0.001(5) -0.001(4) 0.007(4)
C41 0.027(5) 0.030(6) 0.045(7) -0.006(5) -0.009(4) -0.009(4)
C42 0.039(5) 0.044(6) 0.043(7) 0.013(6) -0.001(4) -0.002(6)
C43 0.050(7) 0.055(7) 0.043(7) 0.004(7) 0.000(5) -0.014(7)
C44 0.043(6) 0.043(7) 0.043(7) 0.010(5) -0.003(5) -0.013(5)
C45 0.045(6) 0.036(6) 0.039(7) -0.012(5) 0.004(5) -0.009(5)
C46 0.044(7) 0.039(7) 0.039(7) -0.009(5) -0.008(5) -0.010(5)
C47 0.027(5) 0.016(5) 0.067(7) -0.002(4) -0.018(5) 0.001(4)
C48 0.037(5) 0.015(5) 0.051(6) -0.004(4) -0.001(4) 0.001(4)
C49 0.022(4) 0.021(4) 0.032(5) 0.003(5) 0.001(3) -0.004(4)
C50 0.035(5) 0.025(5) 0.029(5) 0.003(4) -0.007(4) 0.003(4)
C51 0.036(6) 0.037(7) 0.048(7) 0.011(5) -0.010(5) 0.004(5)
C52 0.053(7) 0.034(6) 0.037(7) 0.011(5) -0.006(5) -0.004(5)
C53 0.065(8) 0.030(6) 0.035(6) 0.016(5) -0.011(5) -0.008(5)
C54 0.052(6) 0.028(5) 0.042(6) 0.003(5) 0.013(5) -0.001(5)
C55 0.031(5) 0.030(6) 0.046(7) -0.012(5) -0.003(4) 0.002(4)
C56 0.064(7) 0.037(7) 0.042(6) -0.014(6) -0.010(5) 0.012(6)
C57 0.040(6) 0.055(8) 0.058(8) -0.027(7) -0.007(5) 0.017(6)
C58 0.031(6) 0.082(11) 0.073(10) -0.009(8) 0.000(6) 0.012(7)
C59 0.048(8) 0.081(11) 0.106(13) -0.015(9) 0.027(8) -0.026(8)
C60 0.043(7) 0.049(8) 0.096(10) -0.013(7) 0.023(7) -0.015(5)
B33 0.028(5) 0.032(6) 0.059(8) -0.001(7) -0.004(5) 0.005(6)
B34 0.024(5) 0.021(6) 0.051(8) -0.003(5) -0.006(5) -0.002(4)
B35 0.032(6) 0.036(7) 0.044(8) -0.005(6) -0.005(5) 0.005(5)
B36 0.040(7) 0.032(8) 0.064(10) -0.007(6) 0.002(6) 0.000(6)
B37 0.030(7) 0.062(10) 0.074(11) -0.012(8) 0.005(6) -0.013(6)
B38 0.038(7) 0.038(8) 0.049(9) -0.007(6) -0.002(6) -0.003(6)
B39 0.036(6) 0.022(6) 0.032(7) 0.002(5) -0.007(5) -0.007(5)
B40 0.018(5) 0.020(6) 0.057(7) -0.003(6) -0.010(5) 0.006(5)
B41 0.037(7) 0.039(8) 0.057(9) -0.004(6) -0.013(6) 0.005(5)
B42 0.023(5) 0.033(7) 0.038(7) -0.006(5) -0.013(5) -0.003(5)
B33' 0.034(7) 0.023(7) 0.090(11) 0.000(7) -0.008(7) 0.005(5)
B34' 0.015(5) 0.031(7) 0.058(9) 0.002(6) -0.015(5) -0.001(4)
B35' 0.027(6) 0.034(7) 0.053(8) 0.002(5) -0.008(5) 0.000(5)
B36' 0.023(6) 0.047(8) 0.064(9) 0.003(6) -0.018(6) -0.002(5)
B37' 0.022(6) 0.040(8) 0.079(10) -0.004(7) -0.008(6) -0.001(5)
B38' 0.017(5) 0.039(7) 0.041(7) -0.004(5) -0.007(5) -0.003(4)
B39' 0.024(5) 0.024(7) 0.036(7) 0.005(5) -0.007(4) 0.004(4)
B40' 0.042(7) 0.026(7) 0.051(8) -0.006(6) -0.005(6) 0.004(5)
B41' 0.028(6) 0.040(8) 0.080(10) -0.017(7) -0.002(6) 0.009(5)
B42' 0.037(6) 0.041(8) 0.025(6) -0.001(5) 0.002(5) 0.010(5)
B51 0.032(6) 0.030(7) 0.030(7) 0.001(5) -0.003(5) -0.010(5)
F1 0.056(4) 0.057(5) 0.059(5) -0.005(4) -0.001(3) -0.003(4)
F2 0.044(4) 0.032(4) 0.085(5) -0.003(3) -0.022(3) -0.003(3)
F3 0.046(4) 0.043(4) 0.069(5) 0.002(3) -0.006(3) -0.009(3)
F4 0.039(4) 0.050(4) 0.069(5) -0.002(3) -0.004(3) 0.002(3)
B52 0.084(13) 0.089(14) 0.030(9) 0.002(8) 0.010(7) 0.029(11)
F5 0.051(4) 0.072(6) 0.088(6) -0.026(4) -0.009(4) 0.011(4)
F6 0.234(15) 0.165(12) 0.105(9) -0.004(8) 0.064(9) -0.138(12)
F7 0.076(5) 0.067(5) 0.061(5) 0.006(4) 0.008(4) 0.007(4)
F8 0.183(11) 0.114(8) 0.069(6) 0.025(5) 0.034(6) 0.109(8)
B53 0.040(7) 0.045(8) 0.024(7) -0.018(5) -0.010(5) -0.015(6)
F9 0.049(4) 0.040(4) 0.061(4) 0.007(3) -0.012(3) 0.000(3)
F10 0.049(4) 0.030(4) 0.095(6) -0.016(3) -0.027(4) 0.011(3)
F11 0.058(4) 0.048(4) 0.059(4) 0.006(3) -0.005(3) -0.001(3)
F12 0.060(5) 0.043(4) 0.087(6) -0.013(4) -0.021(4) 0.010(3)
B54 0.060(9) 0.065(10) 0.029(8) -0.004(7) 0.019(7) -0.013(8)
F13 0.068(5) 0.087(6) 0.047(4) 0.024(4) -0.017(3) -0.020(4)
F14 0.075(5) 0.058(5) 0.050(4) -0.013(4) 0.015(4) -0.008(4)
F15 0.084(6) 0.070(5) 0.081(6) -0.019(4) 0.033(4) -0.038(4)
F16 0.074(5) 0.078(6) 0.070(5) -0.005(4) 0.029(4) 0.011(4)
C61 0.053(9) 0.065(11) 0.098(12) -0.015(8) -0.012(8) 0.001(7)
Cl1 0.086(3) 0.075(3) 0.090(3) 0.009(2) 0.007(2) 0.026(2)
Cl2 0.084(3) 0.253(8) 0.098(4) -0.087(4) 0.013(3) -0.037(4)
C62 0.082(12) 0.076(13) 0.096(12) -0.049(10) -0.032(9) 0.016(8)
Cl3 0.0748(18) 0.0621(17) 0.086(2) -0.0026(15) 0.0089(15) 0.0003(14)
Cl4 0.0748(18) 0.0621(17) 0.086(2) -0.0026(15) 0.0089(15) 0.0003(14)
Cl5 0.0748(18) 0.0621(17) 0.086(2) -0.0026(15) 0.0089(15) 0.0003(14)

loop_
_atom_type_symbol
_atom_type_description
_atom_type_scat_dispersion_real
_atom_type_scat_dispersion_imag
_atom_type_scat_source
C C 0.0033 0.0016 'International Tables Vol C Tables 4.2.6.8 and 6.1.1.4'
H H 0.0000 0.0000 'International Tables Vol C Tables 4.2.6.8 and 6.1.1.4'
B B 0.0013 0.0007 'International Tables Vol C Tables 4.2.6.8 and 6.1.1.4'
P P 0.1023 0.0942 'International Tables Vol C Tables 4.2.6.8 and 6.1.1.4'
S S 0.1246 0.1234 'International Tables Vol C Tables 4.2.6.8 and 6.1.1.4'
Pt Pt -1.7033 8.3905 'International Tables Vol C Tables 4.2.6.8 and 6.1.1.4'
F F 0.0171 0.0103 'International Tables Vol C Tables 4.2.6.8 and 6.1.1.4'
Cl Cl 0.1484 0.1585 'International Tables Vol C Tables 4.2.6.8 and 6.1.1.4'

loop_
_geom_angle_atom_site_label_1
_geom_angle_atom_site_label_2
_geom_angle_atom_site_label_3
_geom_angle
P1 Pt1 P2 97.54(10)
P1 Pt1 S1 86.10(10)
P2 Pt1 S1 172.93(10)
P1 Pt1 S2 170.28(10)
P2 Pt1 S2 84.85(8)
S1 Pt1 S2 92.57(8)
C3 S1 B9 114.4(7)
C3 S1 C3A 27.7(7)
B9 S1 C3A 93.1(8)
C3 S1 Pt1 105.2(6)
B9 S1 Pt1 112.3(4)
C3A S1 Pt1 99.4(6)
C17 S2 B9' 100.7(5)
C17 S2 Pt1 107.4(3)
B9' S2 Pt1 116.2(3)
C11 P1 C4 95.4(8)
C11 P1 C5 109.1(5)
C4 P1 C5 117.5(7)
C11 P1 C4A 115.2(8)
C4 P1 C4A 25.1(7)
C5 P1 C4A 95.0(8)
C11 P1 Pt1 119.6(4)
C4 P1 Pt1 106.4(5)
C5 P1 Pt1 108.9(4)
C4A P1 Pt1 106.3(6)
C19 P2 C25 107.2(4)
C19 P2 C18 107.0(5)
C25 P2 C18 104.2(5)
C19 P2 Pt1 109.0(3)
C25 P2 Pt1 124.0(3)
C18 P2 Pt1 104.3(3)
C2 C1 B5 110.4(10)
C2 C1 B4 108.6(10)
B5 C1 B4 65.5(7)
C2 C1 B6 61.2(8)
B5 C1 B6 62.6(7)
B4 C1 B6 116.1(9)
C2 C1 B3 61.5(7)
B5 C1 B3 114.4(9)
B4 C1 B3 59.4(7)
B6 C1 B3 114.9(10)
C2 C1 H1 122.4
B5 C1 H1 117.5
B4 C1 H1 118.9
B6 C1 H1 116.6
B3 C1 H1 118.5
C1 C2 B7 113.1(10)
C1 C2 B11 112.8(9)
B7 C2 B11 63.0(8)
C1 C2 B6 61.8(8)
B7 C2 B6 64.3(8)
B11 C2 B6 116.8(10)
C1 C2 B3 63.9(8)
B7 C2 B3 114.9(9)
B11 C2 B3 61.4(8)
B6 C2 B3 117.4(9)
C1 C2 H2 119.4
B7 C2 H2 117.7
B11 C2 H2 118.3
B6 C2 H2 115.5
B3 C2 H2 116.7
C2' C1' B4' 111.7(8)
C2' C1' B5' 113.3(8)
B4' C1' B5' 64.1(7)
C2' C1' B6' 64.0(7)
B4' C1' B6' 116.4(8)
B5' C1' B6' 62.4(7)
C2' C1' B3' 61.1(7)
B4' C1' B3' 62.4(7)
B5' C1' B3' 116.1(8)
B6' C1' B3' 117.0(8)
C2' C1' H1' 120.0
B4' C1' H1' 118.0
B5' C1' H1' 117.4
B6' C1' H1' 115.6
B3' C1' H1' 117.0
C1' C2' B11' 112.1(8)
C1' C2' B3' 62.2(7)
B11' C2' B3' 63.4(7)
C1' C2' B7' 109.7(9)
B11' C2' B7' 64.4(8)
B3' C2' B7' 116.2(9)
C1' C2' B6' 60.5(7)
B11' C2' B6' 115.1(9)
B3' C2' B6' 114.9(8)
B7' C2' B6' 61.2(7)
C1' C2' H2' 121.7
B11' C2' H2' 117.1
B3' C2' H2' 116.3
B7' C2' H2' 118.5
B6' C2' H2' 118.4
C4 C3 S1 117.0(12)
C4 C3 H3A 108.0
S1 C3 H3A 108.0
C4 C3 H3B 108.0
S1 C3 H3B 108.0
H3A C3 H3B 107.3
C3 C4 P1 116.8(12)
C3 C4 H4A 108.1
P1 C4 H4A 108.1
C3 C4 H4B 108.1
P1 C4 H4B 108.1
H4A C4 H4B 107.3
C4A C3A S1 126(2)
C4A C3A H3C 105.8
S1 C3A H3C 105.8
C4A C3A H3D 105.8
S1 C3A H3D 105.8
H3C C3A H3D 106.2
C3A C4A P1 121.4(18)
C3A C4A H4C 107.0
P1 C4A H4C 107.0
C3A C4A H4D 107.0
P1 C4A H4D 107.0
H4C C4A H4D 106.7
C6 C5 C10 118.4(14)
C6 C5 P1 120.6(10)
C10 C5 P1 120.6(13)
C5 C6 C7 120.4(14)
C5 C6 H6 119.8
C7 C6 H6 119.8
C6 C7 C8 119(2)
C6 C7 H7 120.7
C8 C7 H7 120.7
C9 C8 C7 123(2)
C9 C8 H8 118.4
C7 C8 H8 118.4
C8 C9 C10 117.4(18)
C8 C9 H9 121.3
C10 C9 H9 121.3
C5 C10 C9 121.7(19)
C5 C10 H10 119.1
C9 C10 H10 119.1
C16 C11 C12 118.7(13)
C16 C11 P1 118.2(11)
C12 C11 P1 123.1(9)
C13 C12 C11 119.1(12)
C13 C12 H12 120.4
C11 C12 H12 120.4
C12 C13 C14 123.6(13)
C12 C13 H13 118.2
C14 C13 H13 118.2
C15 C14 C13 116.1(14)
C15 C14 H14 121.9
C13 C14 H14 121.9
C14 C15 C16 121.4(13)
C14 C15 H15 119.3
C16 C15 H15 119.3
C11 C16 C15 120.8(14)
C11 C16 H16 119.6
C15 C16 H16 119.6
C18 C17 S2 109.2(6)
C18 C17 H17A 109.8
S2 C17 H17A 109.8
C18 C17 H17B 109.8
S2 C17 H17B 109.8
H17A C17 H17B 108.3
C17 C18 P2 109.7(7)
C17 C18 H18A 109.7
P2 C18 H18A 109.7
C17 C18 H18B 109.7
P2 C18 H18B 109.7
H18A C18 H18B 108.2
C20 C19 C24 117.8(8)
C20 C19 P2 121.0(7)
C24 C19 P2 121.2(8)
C19 C20 C21 120.6(9)
C19 C20 H20 119.7
C21 C20 H20 119.7
C22 C21 C20 119.7(10)
C22 C21 H21 120.1
C20 C21 H21 120.1
C21 C22 C23 118.4(9)
C21 C22 H22 120.8
C23 C22 H22 120.8
C24 C23 C22 122.0(9)
C24 C23 H23 119.0
C22 C23 H23 119.0
C23 C24 C19 121.5(9)
C23 C24 H24 119.3
C19 C24 H24 119.3
C26 C25 C30 119.7(9)
C26 C25 P2 121.3(8)
C30 C25 P2 119.0(7)
C27 C26 C25 119.5(10)
C27 C26 H26 120.2
C25 C26 H26 120.2
C28 C27 C26 121.2(10)
C28 C27 H27 119.4
C26 C27 H27 119.4
C27 C28 C29 120.1(10)
C27 C28 H28 119.9
C29 C28 H28 119.9
C28 C29 C30 119.0(10)
C28 C29 H29 120.5
C30 C29 H29 120.5
C25 C30 C29 120.5(9)
C25 C30 H30 119.8
C29 C30 H30 119.8
B4 B3 B11 107.9(10)
B4 B3 B10 63.1(8)
B11 B3 B10 59.6(8)
B4 B3 C2 101.4(10)
B11 B3 C2 57.1(8)
B10 B3 C2 103.3(10)
B4 B3 C1 57.4(7)
B11 B3 C1 101.7(10)
B10 B3 C1 105.7(9)
C2 B3 C1 54.6(7)
B4 B3 H3 122.1
B11 B3 H3 123.4
B10 B3 H3 121.4
C2 B3 H3 127.3
C1 B3 H3 126.0
C1 B4 B3 63.2(8)
C1 B4 B9 102.6(9)
B3 B4 B9 106.3(10)
C1 B4 B5 56.7(7)
B3 B4 B5 110.4(9)
B9 B4 B5 60.2(6)
C1 B4 B10 107.0(9)
B3 B4 B10 59.1(8)
B9 B4 B10 59.0(7)
B5 B4 B10 109.1(8)
C1 B4 H4 123.9
B3 B4 H4 120.1
B9 B4 H4 124.5
B5 B4 H4 120.9
B10 B4 H4 121.8
C1 B5 B6 59.7(7)
C1 B5 B8 103.9(9)
B6 B5 B8 59.2(6)
C1 B5 B9 102.1(9)
B6 B5 B9 105.8(8)
B8 B5 B9 58.9(6)
C1 B5 B4 57.8(7)
B6 B5 B4 107.5(9)
B8 B5 B4 106.2(8)
B9 B5 B4 58.5(6)
C1 B5 H5 125.2
B6 B5 H5 121.7
B8 B5 H5 123.3
B9 B5 H5 124.5
B4 B5 H5 122.4
C2 B6 C1 57.0(7)
C2 B6 B8 101.9(9)
C1 B6 B8 104.0(8)
C2 B6 B5 103.2(9)
C1 B6 B5 57.7(7)
B8 B6 B5 61.1(6)
C2 B6 B7 57.1(7)
C1 B6 B7 103.5(9)
B8 B6 B7 58.7(7)
B5 B6 B7 107.6(8)
C2 B6 H6A 126.2
C1 B6 H6A 125.0
B8 B6 H6A 123.8
B5 B6 H6A 122.1
B7 B6 H6A 123.1
C2 B7 B12 104.9(8)
C2 B7 B8 103.7(9)
B12 B7 B8 62.6(7)
C2 B7 B11 58.7(8)
B12 B7 B11 59.3(8)
B8 B7 B11 108.4(8)
C2 B7 B6 58.7(7)
B12 B7 B6 110.6(8)
B8 B7 B6 59.4(6)
B11 B7 B6 108.7(9)
C2 B7 H7A 125.5
B12 B7 H7A 120.8
B8 B7 H7A 122.2
B11 B7 H7A 121.6
B6 B7 H7A 120.7
B7 B8 B6 61.9(8)
B7 B8 B9 105.7(9)
B6 B8 B9 108.0(8)
B7 B8 B5 108.9(9)
B6 B8 B5 59.7(6)
B9 B8 B5 61.2(6)
B7 B8 B12 57.8(7)
B6 B8 B12 108.7(10)
B9 B8 B12 60.0(6)
B5 B8 B12 109.8(8)
B7 B8 H8A 122.5
B6 B8 H8A 120.9
B9 B8 H8A 122.4
B5 B8 H8A 120.4
B12 B8 H8A 121.6
B8 B9 B10 111.1(9)
B8 B9 B4 109.2(8)
B10 B9 B4 61.9(8)
B8 B9 B12 60.7(7)
B10 B9 B12 61.1(7)
B4 B9 B12 109.6(9)
B8 B9 B5 60.0(6)
B10 B9 B5 112.2(9)
B4 B9 B5 61.2(7)
B12 B9 B5 109.5(7)
B8 B9 S1 118.9(8)
B10 B9 S1 124.4(7)
B4 B9 S1 117.4(7)
B12 B9 S1 127.6(8)
B5 B9 S1 112.6(8)
B11 B10 B3 60.2(8)
B11 B10 B9 103.9(9)
B3 B10 B9 105.2(10)
B11 B10 B12 57.6(8)
B3 B10 B12 106.6(9)
B9 B10 B12 59.5(7)
B11 B10 B4 104.4(10)
B3 B10 B4 57.8(8)
B9 B10 B4 59.1(7)
B12 B10 B4 106.2(9)
B11 B10 H10A 124.2
B3 B10 H10A 122.6
B9 B10 H10A 123.6
B12 B10 H10A 122.6
B4 B10 H10A 123.6
C2 B11 B12 104.4(10)
C2 B11 B10 107.2(10)
B12 B11 B10 62.9(8)
C2 B11 B7 58.3(8)
B12 B11 B7 59.1(8)
B10 B11 B7 110.7(10)
C2 B11 B3 61.5(8)
B12 B11 B3 110.9(9)
B10 B11 B3 60.2(8)
B7 B11 B3 111.0(10)
C2 B11 H11 124.3
B12 B11 H11 121.8
B10 B11 H11 120.2
B7 B11 H11 120.8
B3 B11 H11 119.1
B7 B12 B11 61.6(8)
B7 B12 B9 106.6(9)
B11 B12 B9 105.2(9)
B7 B12 B8 59.6(7)
B11 B12 B8 107.9(10)
B9 B12 B8 59.3(6)
B7 B12 B10 110.0(10)
B11 B12 B10 59.5(7)
B9 B12 B10 59.4(7)
B8 B12 B10 108.6(9)
B7 B12 H12A 120.8
B11 B12 H12A 122.3
B9 B12 H12A 123.8
B8 B12 H12A 121.7
B10 B12 H12A 120.9
C2' B3' C1' 56.7(6)
C2' B3' B10' 105.4(9)
C1' B3' B10' 104.6(9)
C2' B3' B4' 104.3(9)
C1' B3' B4' 57.8(7)
B10' B3' B4' 60.9(7)
C2' B3' B11' 57.9(7)
C1' B3' B11' 103.4(9)
B10' B3' B11' 61.1(7)
B4' B3' B11' 108.8(9)
C2' B3' H3' 124.8
C1' B3' H3' 125.7
B10' B3' H3' 121.9
B4' B3' H3' 121.9
B11' B3' H3' 122.2
C1' B4' B3' 59.8(7)
C1' B4' B9' 104.0(8)
B3' B4' B9' 107.5(8)
C1' B4' B10' 104.9(8)
B3' B4' B10' 59.3(7)
B9' B4' B10' 60.1(6)
C1' B4' B5' 58.3(7)
B3' B4' B5' 109.2(9)
B9' B4' B5' 60.4(6)
B10' B4' B5' 109.1(8)
C1' B4' H4' 124.9
B3' B4' H4' 121.2
B9' B4' H4' 122.9
B10' B4' H4' 122.2
B5' B4' H4' 120.6
C1' B5' B6' 59.3(7)
C1' B5' B9' 102.3(8)
B6' B5' B9' 108.0(8)
C1' B5' B4' 57.5(7)
B6' B5' B4' 108.3(9)
B9' B5' B4' 59.0(6)
C1' B5' B8' 104.3(8)
B6' B5' B8' 60.0(7)
B9' B5' B8' 60.8(7)
B4' B5' B8' 108.4(9)
C1' B5' H5' 126.0
B6' B5' H5' 120.9
B9' B5' H5' 123.2
B4' B5' H5' 121.8
B8' B5' H5' 121.9
C1' B6' B5' 58.3(7)
C1' B6' C2' 55.5(7)
B5' B6' C2' 103.2(9)
C1' B6' B8' 104.3(9)
B5' B6' B8' 61.0(6)
C2' B6' B8' 103.6(9)
C1' B6' B7' 103.4(9)
B5' B6' B7' 108.3(8)
C2' B6' B7' 58.4(7)
B8' B6' B7' 59.7(7)
C1' B6' H6' 125.5
B5' B6' H6' 121.9
C2' B6' H6' 125.9
B8' B6' H6' 122.9
B7' B6' H6' 122.3
C2' B7' B12' 102.0(9)
C2' B7' B8' 105.4(9)
B12' B7' B8' 60.7(8)
C2' B7' B6' 60.4(7)
B12' B7' B6' 107.8(9)
B8' B7' B6' 60.1(7)
C2' B7' B11' 56.5(7)
B12' B7' B11' 58.8(7)
B8' B7' B11' 108.2(10)
B6' B7' B11' 108.0(10)
C2' B7' H7' 125.6
B12' B7' H7' 123.5
B8' B7' H7' 121.4
B6' B7' H7' 120.7
B11' B7' H7' 122.4
B7' B8' B6' 60.2(7)
B7' B8' B12' 59.6(7)
B6' B8' B12' 107.0(9)
B7' B8' B5' 107.1(9)
B6' B8' B5' 59.1(6)
B12' B8' B5' 106.6(9)
B7' B8' B9' 106.6(10)
B6' B8' B9' 106.2(9)
B12' B8' B9' 59.2(7)
B5' B8' B9' 59.3(7)
B7' B8' H8' 122.0
B6' B8' H8' 122.5
B12' B8' H8' 122.4
B5' B8' H8' 122.5
B9' B8' H8' 122.9
B4' B9' B10' 60.4(7)
B4' B9' B12' 108.5(8)
B10' B9' B12' 61.3(7)
B4' B9' B5' 60.5(7)
B10' B9' B5' 109.5(9)
B12' B9' B5' 107.5(8)
B4' B9' B8' 108.8(9)
B10' B9' B8' 110.0(8)
B12' B9' B8' 59.7(6)
B5' B9' B8' 59.9(6)
B4' B9' S2 116.7(7)
B10' B9' S2 117.9(7)
B12' B9' S2 125.2(8)
B5' B9' S2 120.8(7)
B8' B9' S2 125.3(7)
B3' B10' B9' 107.3(9)
B3' B10' B4' 59.7(7)
B9' B10' B4' 59.5(6)
B3' B10' B11' 60.1(7)
B9' B10' B11' 106.7(8)
B4' B10' B11' 107.1(8)
B3' B10' B12' 106.6(8)
B9' B10' B12' 59.6(6)
B4' B10' B12' 106.4(8)
B11' B10' B12' 58.6(7)
B3' B10' H10' 122.0
B9' B10' H10' 122.2
B4' B10' H10' 122.4
B11' B10' H10' 122.5
B12' B10' H10' 123.0
C2' B11' B12' 104.2(9)
C2' B11' B3' 58.7(7)
B12' B11' B3' 107.6(8)
C2' B11' B10' 104.2(8)
B12' B11' B10' 61.2(7)
B3' B11' B10' 58.8(7)
C2' B11' B7' 59.1(7)
B12' B11' B7' 59.2(7)
B3' B11' B7' 108.2(9)
B10' B11' B7' 108.5(9)
C2' B11' H11' 124.9
B12' B11' H11' 122.5
B3' B11' H11' 121.9
B10' B11' H11' 122.3
B7' B11' H11' 121.3
B11' B12' B7' 61.9(8)
B11' B12' B9' 107.7(8)
B7' B12' B9' 108.3(8)
B11' B12' B8' 109.9(8)
B7' B12' B8' 59.7(7)
B9' B12' B8' 61.1(6)
B11' B12' B10' 60.2(7)
B7' B12' B10' 109.8(9)
B9' B12' B10' 59.2(6)
B8' B12' B10' 109.5(8)
B11' B12' H12' 120.8
B7' B12' H12' 120.8
B9' B12' H12' 122.3
B8' B12' H12' 120.6
B10' B12' H12' 121.2
P4 Pt2 P3 96.46(9)
P4 Pt2 S4 85.64(9)
P3 Pt2 S4 175.17(10)
P4 Pt2 S3 174.94(9)
P3 Pt2 S3 85.54(9)
S4 Pt2 S3 92.73(8)
C33 S3 B39 102.3(5)
C33 S3 Pt2 104.2(4)
B39 S3 Pt2 112.8(4)
C47 S4 B39' 99.9(5)
C47 S4 Pt2 105.7(3)
B39' S4 Pt2 116.3(4)
C41 P3 C34 101.3(5)
C41 P3 C35 109.7(5)
C34 P3 C35 108.4(5)
C41 P3 Pt2 122.7(3)
C34 P3 Pt2 104.4(3)
C35 P3 Pt2 109.2(3)
C49 P4 C48 104.9(5)
C49 P4 C55 108.7(4)
C48 P4 C55 105.9(5)
C49 P4 Pt2 119.9(3)
C48 P4 Pt2 105.9(3)
C55 P4 Pt2 110.7(4)
C32 C31 B35 112.3(8)
C32 C31 B34 111.3(9)
B35 C31 B34 63.5(7)
C32 C31 B33 63.1(7)
B35 C31 B33 115.8(9)
B34 C31 B33 61.6(7)
C32 C31 B36 59.5(7)
B35 C31 B36 65.9(8)
B34 C31 B36 117.4(9)
B33 C31 B36 115.7(8)
C32 C31 H31 121.5
B35 C31 H31 116.5
B34 C31 H31 118.1
B33 C31 H31 117.0
B36 C31 H31 116.0
C31 C32 B36 63.2(7)
C31 C32 B37 111.7(9)
B36 C32 B37 63.4(8)
C31 C32 B41 110.8(9)
B36 C32 B41 117.5(10)
B37 C32 B41 63.7(8)
C31 C32 B33 61.0(7)
B36 C32 B33 117.1(9)
B37 C32 B33 115.0(10)
B41 C32 B33 62.1(7)
C31 C32 H32 121.2
B36 C32 H32 114.8
B37 C32 H32 118.0
B41 C32 H32 117.9
B33 C32 H32 117.4
C32' C31' B33' 60.7(8)
C32' C31' B35' 110.1(9)
B33' C31' B35' 116.0(9)
C32' C31' B34' 110.7(9)
B33' C31' B34' 63.8(7)
B35' C31' B34' 63.3(7)
C32' C31' B36' 60.1(7)
B33' C31' B36' 113.4(10)
B35' C31' B36' 62.5(7)
B34' C31' B36' 114.4(9)
C32' C31' H31' 122.4
B33' C31' H31' 117.1
B35' C31' H31' 118.0
B34' C31' H31' 117.8
B36' C31' H31' 118.5
C31' C32' B37' 114.4(9)
C31' C32' B33' 62.2(7)
B37' C32' B33' 116.9(9)
C31' C32' B36' 63.4(8)
B37' C32' B36' 63.6(8)
B33' C32' B36' 117.6(9)
C31' C32' B41' 112.3(8)
B37' C32' B41' 63.7(8)
B33' C32' B41' 62.5(8)
B36' C32' B41' 116.4(9)
C31' C32' H32' 119.4
B37' C32' H32' 116.6
B33' C32' H32' 116.3
B36' C32' H32' 115.5
B41' C32' H32' 118.2
C34 C33 S3 113.3(7)
C34 C33 H33A 108.9
S3 C33 H33A 108.9
C34 C33 H33B 108.9
S3 C33 H33B 108.9
H33A C33 H33B 107.7
C33 C34 P3 110.4(7)
C33 C34 H34A 109.6
P3 C34 H34A 109.6
C33 C34 H34B 109.6
P3 C34 H34B 109.6
H34A C34 H34B 108.1
C36 C35 C40 122.0(9)
C36 C35 P3 120.4(8)
C40 C35 P3 117.6(8)
C35 C36 C37 121.4(10)
C35 C36 H36 119.3
C37 C36 H36 119.3
C36 C37 C38 120.0(11)
C36 C37 H37 120.0
C38 C37 H37 120.0
C39 C38 C37 120.2(10)
C39 C38 H38 119.9
C37 C38 H38 119.9
C38 C39 C40 120.3(10)
C38 C39 H39 119.8
C40 C39 H39 119.8
C35 C40 C39 116.0(10)
C35 C40 H40 122.0
C39 C40 H40 122.0
C42 C41 C46 115.6(10)
C42 C41 P3 125.4(8)
C46 C41 P3 118.9(8)
C43 C42 C41 123.2(11)
C43 C42 H42 118.4
C41 C42 H42 118.4
C44 C43 C42 120.0(11)
C44 C43 H43 120.0
C42 C43 H43 120.0
C43 C44 C45 121.0(11)
C43 C44 H44 119.5
C45 C44 H44 119.5
C44 C45 C46 119.7(11)
C44 C45 H45 120.1
C46 C45 H45 120.1
C45 C46 C41 120.5(10)
C45 C46 H46 119.8
C41 C46 H46 119.8
C48 C47 S4 108.2(6)
C48 C47 H47A 110.1
S4 C47 H47A 110.1
C48 C47 H47B 110.1
S4 C47 H47B 110.1
H47A C47 H47B 108.4
C47 C48 P4 109.6(7)
C47 C48 H48A 109.7
P4 C48 H48A 109.7
C47 C48 H48B 109.7
P4 C48 H48B 109.7
H48A C48 H48B 108.2
C54 C49 C50 118.1(9)
C54 C49 P4 123.2(8)
C50 C49 P4 118.7(6)
C51 C50 C49 120.2(9)
C51 C50 H50 119.9
C49 C50 H50 119.9
C50 C51 C52 121.3(11)
C50 C51 H51 119.4
C52 C51 H51 119.4
C53 C52 C51 120.1(10)
C53 C52 H52 120.0
C51 C52 H52 120.0
C52 C53 C54 120.5(10)
C52 C53 H53 119.8
C54 C53 H53 119.8
C49 C54 C53 119.9(10)
C49 C54 H54 120.0
C53 C54 H54 120.0
C56 C55 C60 119.2(11)
C56 C55 P4 119.3(9)
C60 C55 P4 121.2(8)
C55 C56 C57 117.0(12)
C55 C56 H56 121.5
C57 C56 H56 121.5
C58 C57 C56 123.6(13)
C58 C57 H57 118.2
C56 C57 H57 118.2
C57 C58 C59 120.7(12)
C57 C58 H58 119.6
C59 C58 H58 119.6
C58 C59 C60 118.9(14)
C58 C59 H59 120.5
C60 C59 H59 120.5
C59 C60 C55 120.4(13)
C59 C60 H60 119.8
C55 C60 H60 119.8
C31 B33 B40 103.8(9)
C31 B33 B34 58.2(7)
B40 B33 B34 60.4(7)
C31 B33 C32 55.9(7)
B40 B33 C32 102.7(9)
B34 B33 C32 102.9(9)
C31 B33 B41 103.1(9)
B40 B33 B41 59.4(7)
B34 B33 B41 107.5(9)
C32 B33 B41 57.7(7)
C31 B33 H33 125.4
B40 B33 H33 123.5
B34 B33 H33 122.3
C32 B33 H33 126.2
B41 B33 H33 122.8
C31 B34 B39 103.7(8)
C31 B34 B33 60.2(7)
B39 B34 B33 107.6(8)
C31 B34 B40 104.5(8)
B39 B34 B40 59.6(7)
B33 B34 B40 59.3(7)
C31 B34 B35 58.2(7)
B39 B34 B35 61.2(7)
B33 B34 B35 110.2(9)
B40 B34 B35 109.7(8)
C31 B34 H34 125.2
B39 B34 H34 122.9
B33 B34 H34 120.7
B40 B34 H34 122.4
B35 B34 H34 119.9
C31 B35 B34 58.3(7)
C31 B35 B39 101.4(9)
B34 B35 B39 58.0(7)
C31 B35 B38 102.3(8)
B34 B35 B38 105.8(9)
B39 B35 B38 59.1(7)
C31 B35 B36 58.2(7)
B34 B35 B36 107.0(9)
B39 B35 B36 105.5(8)
B38 B35 B36 58.8(7)
C31 B35 H35 126.2
B34 B35 H35 122.4
B39 B35 H35 124.6
B38 B35 H35 123.7
B36 B35 H35 122.3
C32 B36 C31 57.3(7)
C32 B36 B37 58.7(8)
C31 B36 B37 103.5(10)
C32 B36 B38 102.0(10)
C31 B36 B38 101.8(9)
B37 B36 B38 57.3(8)
C32 B36 B35 102.5(9)
C31 B36 B35 55.8(7)
B37 B36 B35 106.0(10)
B38 B36 B35 60.5(7)
C32 B36 H36A 125.3
C31 B36 H36A 125.9
B37 B36 H36A 123.1
B38 B36 H36A 124.9
B35 B36 H36A 123.5
C32 B37 B38 105.7(9)
C32 B37 B42 105.1(10)
B38 B37 B42 60.8(8)
C32 B37 B36 57.9(8)
B38 B37 B36 63.1(8)
B42 B37 B36 111.6(9)
C32 B37 B41 58.9(8)
B38 B37 B41 108.5(10)
B42 B37 B41 59.6(8)
B36 B37 B41 108.8(9)
C32 B37 H37A 125.2
B38 B37 H37A 120.9
B42 B37 H37A 121.3
B36 B37 H37A 119.5
B41 B37 H37A 121.7
B37 B38 B42 60.6(8)
B37 B38 B39 106.5(10)
B42 B38 B39 59.7(7)
B37 B38 B36 59.5(8)
B42 B38 B36 108.6(9)
B39 B38 B36 106.3(9)
B37 B38 B35 107.9(10)
B42 B38 B35 108.0(9)
B39 B38 B35 58.4(7)
B36 B38 B35 60.7(7)
B37 B38 H38A 122.0
B42 B38 H38A 121.0
B39 B38 H38A 123.5
B36 B38 H38A 121.8
B35 B38 H38A 121.8
B34 B39 B40 60.9(6)
B34 B39 B42 111.2(9)
B40 B39 B42 61.8(7)
B34 B39 B35 60.8(7)
B40 B39 B35 110.3(9)
B42 B39 B35 110.9(9)
B34 B39 B38 110.7(9)
B40 B39 B38 109.3(9)
B42 B39 B38 59.2(7)
B35 B39 B38 62.5(7)
B34 B39 S3 120.2(8)
B40 B39 S3 127.9(8)
B42 B39 S3 123.9(7)
B35 B39 S3 112.7(8)
B38 B39 S3 116.0(8)
B39 B40 B33 108.3(9)
B39 B40 B41 107.9(9)
B33 B40 B41 62.1(7)
B39 B40 B34 59.5(6)
B33 B40 B34 60.3(7)
B41 B40 B34 109.5(9)
B39 B40 B42 60.4(7)
B33 B40 B42 110.2(9)
B41 B40 B42 59.8(7)
B34 B40 B42 108.9(9)
B39 B40 H40A 122.3
B33 B40 H40A 120.3
B41 B40 H40A 121.0
B34 B40 H40A 121.3
B42 B40 H40A 120.9
C32 B41 B40 103.9(8)
C32 B41 B42 103.7(9)
B40 B41 B42 61.6(7)
C32 B41 B33 60.1(7)
B40 B41 B33 58.5(7)
B42 B41 B33 108.8(9)
C32 B41 B37 57.4(8)
B40 B41 B37 107.7(10)
B42 B41 B37 59.3(8)
B33 B41 B37 108.3(9)
C32 B41 H41 125.4
B40 B41 H41 122.7
B42 B41 H41 122.0
B33 B41 H41 120.9
B37 B41 H41 122.1
B37 B42 B38 58.6(8)
B37 B42 B41 61.2(8)
B38 B42 B41 108.0(9)
B37 B42 B39 106.0(8)
B38 B42 B39 61.1(7)
B41 B42 B39 104.9(8)
B37 B42 B40 106.9(9)
B38 B42 B40 107.6(8)
B41 B42 B40 58.6(7)
B39 B42 B40 57.8(6)
B37 B42 H42A 122.4
B38 B42 H42A 121.3
B41 B42 H42A 122.3
B39 B42 H42A 123.5
B40 B42 H42A 123.0
C32' B33' C31' 57.1(7)
C32' B33' B41' 59.3(8)
C31' B33' B41' 105.7(10)
C32' B33' B40' 104.9(10)
C31' B33' B40' 103.8(9)
B41' B33' B40' 61.2(8)
C32' B33' B34' 104.1(9)
C31' B33' B34' 58.9(7)
B41' B33' B34' 107.4(9)
B40' B33' B34' 57.6(7)
C32' B33' H33' 124.4
C31' B33' H33' 124.3
B41' B33' H33' 121.2
B40' B33' H33' 123.6
B34' B33' H33' 123.3
C31' B34' B40' 105.2(8)
C31' B34' B39' 103.9(8)
B40' B34' B39' 60.6(7)
C31' B34' B35' 58.0(6)
B40' B34' B35' 108.8(9)
B39' B34' B35' 59.8(7)
C31' B34' B33' 57.3(7)
B40' B34' B33' 61.1(8)
B39' B34' B33' 107.8(9)
B35' B34' B33' 106.2(8)
C31' B34' H34' 125.5
B40' B34' H34' 121.0
B39' B34' H34' 122.5
B35' B34' H34' 122.1
B33' B34' H34' 122.2
C31' B35' B39' 104.0(9)
C31' B35' B36' 59.2(7)
B39' B35' B36' 107.1(9)
C31' B35' B38' 105.4(9)
B39' B35' B38' 60.8(7)
B36' B35' B38' 59.4(7)
C31' B35' B34' 58.7(6)
B39' B35' B34' 59.3(7)
B36' B35' B34' 108.0(9)
B38' B35' B34' 108.8(9)
C31' B35' H35' 124.6
B39' B35' H35' 123.0
B36' B35' H35' 121.9
B38' B35' H35' 121.7
B34' B35' H35' 121.4
C32' B36' C31' 56.5(7)
C32' B36' B37' 57.9(8)
C31' B36' B37' 104.3(9)
C32' B36' B38' 106.0(9)
C31' B36' B38' 105.7(8)
B37' B36' B38' 62.3(7)
C32' B36' B35' 103.9(8)
C31' B36' B35' 58.4(6)
B37' B36' B35' 109.2(9)
B38' B36' B35' 60.5(7)
C32' B36' H36' 125.2
C31' B36' H36' 125.0
B37' B36' H36' 121.4
B38' B36' H36' 121.3
B35' B36' H36' 122.1
C32' B37' B36' 58.5(8)
C32' B37' B41' 58.9(8)
B36' B37' B41' 108.4(10)
C32' B37' B42' 104.3(9)
B36' B37' B42' 108.2(8)
B41' B37' B42' 59.7(7)
C32' B37' B38' 104.0(9)
B36' B37' B38' 59.2(7)
B41' B37' B38' 108.7(8)
B42' B37' B38' 61.2(6)
C32' B37' H37' 125.3
B36' B37' H37' 121.6
B41' B37' H37' 121.1
B42' B37' H37' 122.1
B38' B37' H37' 122.2
B36' B38' B35' 60.2(7)
B36' B38' B39' 106.7(8)
B35' B38' B39' 59.4(6)
B36' B38' B37' 58.5(8)
B35' B38' B37' 106.0(9)
B39' B38' B37' 105.4(8)
B36' B38' B42' 106.0(9)
B35' B38' B42' 106.2(8)
B39' B38' B42' 58.7(6)
B37' B38' B42' 59.1(7)
B36' B38' H38' 122.5
B35' B38' H38' 122.3
B39' B38' H38' 123.0
B37' B38' H38' 123.4
B42' B38' H38' 123.0
B34' B39' B40' 58.8(7)
B34' B39' B35' 60.9(7)
B40' B39' B35' 108.2(8)
B34' B39' B42' 108.1(8)
B40' B39' B42' 60.7(7)
B35' B39' B42' 109.0(8)
B34' B39' B38' 109.3(7)
B40' B39' B38' 110.3(8)
B35' B39' B38' 59.8(6)
B42' B39' B38' 61.9(6)
B34' B39' S4 121.4(7)
B40' B39' S4 126.0(7)
B35' B39' S4 116.6(8)
B42' B39' S4 124.0(7)
B38' B39' S4 117.3(7)
B34' B40' B39' 60.6(7)
B34' B40' B42' 109.1(8)
B39' B40' B42' 60.2(7)
B34' B40' B33' 61.3(7)
B39' B40' B33' 107.9(9)
B42' B40' B33' 106.2(9)
B34' B40' B41' 107.6(9)
B39' B40' B41' 106.7(9)
B42' B40' B41' 59.2(7)
B33' B40' B41' 57.7(8)
B34' B40' H40' 120.4
B39' B40' H40' 121.7
B42' B40' H40' 122.0
B33' B40' H40' 122.6
B41' B40' H40' 123.3
C32' B41' B33' 58.2(8)
C32' B41' B37' 57.3(8)
B33' B41' B37' 107.9(11)
C32' B41' B42' 104.5(9)
B33' B41' B42' 109.7(9)
B37' B41' B42' 61.4(7)
C32' B41' B40' 104.1(9)
B33' B41' B40' 61.1(7)
B37' B41' B40' 108.8(9)
B42' B41' B40' 60.2(7)
C32' B41' H41' 126.1
B33' B41' H41' 120.7
B37' B41' H41' 121.3
B42' B41' H41' 121.3
B40' B41' H41' 122.0
B41' B42' B39' 106.9(9)
B41' B42' B40' 60.5(7)
B39' B42' B40' 59.1(7)
B41' B42' B37' 58.9(7)
B39' B42' B37' 106.4(8)
B40' B42' B37' 107.1(9)
B41' B42' B38' 107.0(9)
B39' B42' B38' 59.4(6)
B40' B42' B38' 107.1(8)
B37' B42' B38' 59.7(7)
B41' B42' H42' 122.2
B39' B42' H42' 122.8
B40' B42' H42' 121.9
B37' B42' H42' 122.7
B38' B42' H42' 122.2
F1 B51 F3 113.3(9)
F1 B51 F2 111.6(10)
F3 B51 F2 109.6(9)
F1 B51 F4 109.4(9)
F3 B51 F4 105.9(9)
F2 B51 F4 106.7(8)
F6 B52 F8 110.3(17)
F6 B52 F7 113.4(15)
F8 B52 F7 108.8(13)
F6 B52 F5 106.5(13)
F8 B52 F5 110.0(14)
F7 B52 F5 107.8(15)
F12 B53 F9 113.8(11)
F12 B53 F11 110.8(10)
F9 B53 F11 111.6(9)
F12 B53 F10 107.8(8)
F9 B53 F10 106.4(9)
F11 B53 F10 106.0(10)
F13 B54 F14 114.7(13)
F13 B54 F15 110.7(11)
F14 B54 F15 109.0(10)
F13 B54 F16 107.3(10)
F14 B54 F16 106.5(11)
F15 B54 F16 108.3(13)
Cl2 C61 Cl1 114.7(9)
Cl2 C61 H61A 108.6
Cl1 C61 H61A 108.6
Cl2 C61 H61B 108.6
Cl1 C61 H61B 108.6
H61A C61 H61B 107.6
Cl4 C62 Cl5 146.1(13)
Cl4 C62 Cl3 107.3(9)
Cl5 C62 Cl3 82.8(8)

loop_
_geom_bond_atom_site_label_1
_geom_bond_atom_site_label_2
_geom_bond_distance
Pt1 P1 2.245(3)
Pt1 P2 2.268(2)
Pt1 S1 2.353(2)
Pt1 S2 2.367(2)
S1 C3 1.792(15)
S1 B9 1.896(12)
S1 C3A 1.994(19)
S2 C17 1.822(9)
S2 B9' 1.874(13)
P1 C11 1.799(14)
P1 C4 1.831(17)
P1 C5 1.839(13)
P1 C4A 1.91(2)
P2 C19 1.815(9)
P2 C25 1.816(10)
P2 C18 1.828(11)
C1 C2 1.642(18)
C1 B5 1.689(17)
C1 B4 1.710(16)
C1 B6 1.725(18)
C1 B3 1.81(2)
C1 H1 1.1200
C2 B7 1.69(2)
C2 B11 1.693(19)
C2 B6 1.715(19)
C2 B3 1.772(18)
C2 H2 1.1200
C1' C2' 1.619(14)
C1' B4' 1.676(15)
C1' B5' 1.691(16)
C1' B6' 1.708(18)
C1' B3' 1.713(17)
C1' H1' 1.1200
C2' B11' 1.681(17)
C2' B3' 1.696(18)
C2' B7' 1.728(19)
C2' B6' 1.765(18)
C2' H2' 1.1200
C3 C4 1.50(2)
C3 H3A 0.9900
C3 H3B 0.9900
C4 H4A 0.9900
C4 H4B 0.9900
C3A C4A 0.95(3)
C3A H3C 0.9900
C3A H3D 0.9900
C4A H4C 0.9900
C4A H4D 0.9900
C5 C6 1.366(18)
C5 C10 1.389(18)
C6 C7 1.378(18)
C6 H6 0.9500
C7 C8 1.40(3)
C7 H7 0.9500
C8 C9 1.31(4)
C8 H8 0.9500
C9 C10 1.40(2)
C9 H9 0.9500
C10 H10 0.9500
C11 C16 1.360(18)
C11 C12 1.387(16)
C12 C13 1.385(18)
C12 H12 0.9500
C13 C14 1.393(18)
C13 H13 0.9500
C14 C15 1.36(2)
C14 H14 0.9500
C15 C16 1.43(2)
C15 H15 0.9500
C16 H16 0.9500
C17 C18 1.542(14)
C17 H17A 0.9900
C17 H17B 0.9900
C18 H18A 0.9900
C18 H18B 0.9900
C19 C20 1.394(14)
C19 C24 1.395(12)
C20 C21 1.400(13)
C20 H20 0.9500
C21 C22 1.386(14)
C21 H21 0.9500
C22 C23 1.391(14)
C22 H22 0.9500
C23 C24 1.330(13)
C23 H23 0.9500
C24 H24 0.9500
C25 C26 1.375(14)
C25 C30 1.376(14)
C26 C27 1.365(16)
C26 H26 0.9500
C27 C28 1.365(17)
C27 H27 0.9500
C28 C29 1.371(16)
C28 H28 0.9500
C29 C30 1.387(14)
C29 H29 0.9500
C30 H30 0.9500
B3 B4 1.746(19)
B3 B11 1.77(2)
B3 B10 1.77(2)
B3 H3 1.1200
B4 B9 1.789(17)
B4 B5 1.838(19)
B4 B10 1.84(2)
B4 H4 1.1200
B5 B6 1.775(15)
B5 B8 1.800(16)
B5 B9 1.821(15)
B5 H5 1.1200
B6 B8 1.765(16)
B6 B7 1.808(19)
B6 H6A 1.1200
B7 B12 1.721(17)
B7 B8 1.753(19)
B7 B11 1.766(19)
B7 H7A 1.1200
B8 B9 1.779(15)
B8 B12 1.805(18)
B8 H8A 1.1200
B9 B10 1.79(2)
B9 B12 1.791(16)
B10 B11 1.759(18)
B10 B12 1.819(18)
B10 H10A 1.1200
B11 B12 1.72(2)
B11 H11 1.1200
B12 H12A 1.1200
B3' B10' 1.749(18)
B3' B4' 1.756(17)
B3' B11' 1.774(18)
B3' H3' 1.1200
B4' B9' 1.761(16)
B4' B10' 1.777(16)
B4' B5' 1.788(17)
B4' H4' 1.1200
B5' B6' 1.762(16)
B5' B9' 1.786(16)
B5' B8' 1.797(16)
B5' H5' 1.1200
B6' B8' 1.778(17)
B6' B7' 1.780(16)
B6' H6' 1.1200
B7' B12' 1.768(18)
B7' B8' 1.771(18)
B7' B11' 1.82(2)
B7' H7' 1.1200
B8' B12' 1.788(18)
B8' B9' 1.812(18)
B8' H8' 1.1200
B9' B10' 1.771(15)
B9' B12' 1.778(15)
B10' B11' 1.791(16)
B10' B12' 1.809(17)
B10' H10' 1.1200
B11' B12' 1.762(19)
B11' H11' 1.1200
B12' H12' 1.1200
Pt2 P4 2.263(3)
Pt2 P3 2.270(2)
Pt2 S4 2.369(2)
Pt2 S3 2.370(2)
S3 C33 1.853(9)
S3 B39 1.924(13)
S4 C47 1.837(10)
S4 B39' 1.881(10)
P3 C41 1.784(11)
P3 C34 1.826(10)
P3 C35 1.830(9)
P4 C49 1.793(9)
P4 C48 1.811(10)
P4 C55 1.814(11)
C31 C32 1.629(15)
C31 B35 1.682(17)
C31 B34 1.685(17)
C31 B33 1.720(18)
C31 B36 1.728(17)
C31 H31 1.1200
C32 B36 1.667(18)
C32 B37 1.683(18)
C32 B41 1.710(18)
C32 B33 1.754(18)
C32 H32 1.1200
C31' C32' 1.607(16)
C31' B33' 1.692(19)
C31' B35' 1.709(16)
C31' B34' 1.722(14)
C31' B36' 1.724(17)
C31' H31' 1.1200
C32' B37' 1.659(19)
C32' B33' 1.669(17)
C32' B36' 1.670(18)
C32' B41' 1.688(19)
C32' H32' 1.1200
C33 C34 1.445(15)
C33 H33A 0.9900
C33 H33B 0.9900
C34 H34A 0.9900
C34 H34B 0.9900
C35 C36 1.353(15)
C35 C40 1.388(14)
C36 C37 1.377(15)
C36 H36 0.9500
C37 C38 1.380(16)
C37 H37 0.9500
C38 C39 1.367(16)
C38 H38 0.9500
C39 C40 1.472(14)
C39 H39 0.9500
C40 H40 0.9500
C41 C42 1.400(14)
C41 C46 1.419(15)
C42 C43 1.371(14)
C42 H42 0.9500
C43 C44 1.334(16)
C43 H43 0.9500
C44 C45 1.390(15)
C44 H44 0.9500
C45 C46 1.396(15)
C45 H45 0.9500
C46 H46 0.9500
C47 C48 1.540(13)
C47 H47A 0.9900
C47 H47B 0.9900
C48 H48A 0.9900
C48 H48B 0.9900
C49 C54 1.394(12)
C49 C50 1.415(14)
C50 C51 1.353(13)
C50 H50 0.9500
C51 C52 1.387(15)
C51 H51 0.9500
C52 C53 1.343(16)
C52 H52 0.9500
C53 C54 1.409(15)
C53 H53 0.9500
C54 H54 0.9500
C55 C56 1.376(15)
C55 C60 1.414(16)
C56 C57 1.420(16)
C56 H56 0.9500
C57 C58 1.317(19)
C57 H57 0.9500
C58 C59 1.35(2)
C58 H58 0.9500
C59 C60 1.406(18)
C59 H59 0.9500
C60 H60 0.9500
B33 B40 1.726(17)
B33 B34 1.743(17)
B33 B41 1.788(17)
B33 H33 1.1200
B34 B39 1.721(16)
B34 B40 1.744(15)
B34 B35 1.772(18)
B34 H34 1.1200
B35 B39 1.779(17)
B35 B38 1.853(17)
B35 B36 1.856(19)
B35 H35 1.1200
B36 B37 1.76(2)
B36 B38 1.82(2)
B36 H36A 1.1200
B37 B38 1.72(2)
B37 B42 1.76(2)
B37 B41 1.79(2)
B37 H37A 1.1200
B38 B42 1.760(18)
B38 B39 1.794(17)
B38 H38A 1.1200
B39 B40 1.722(17)
B39 B42 1.770(16)
B40 B41 1.742(18)
B40 B42 1.795(16)
B40 H40A 1.1200
B41 B42 1.763(18)
B41 H41 1.1200
B42 H42A 1.1200
B33' B41' 1.74(2)
B33' B40' 1.802(19)
B33' B34' 1.805(18)
B33' H33' 1.1200
B34' B40' 1.738(19)
B34' B39' 1.770(17)
B34' B35' 1.800(17)
B34' H34' 1.1200
B35' B39' 1.780(17)
B35' B36' 1.780(17)
B35' B38' 1.786(18)
B35' H35' 1.1200
B36' B37' 1.75(2)
B36' B38' 1.766(17)
B36' H36' 1.1200
B37' B41' 1.766(19)
B37' B42' 1.811(17)
B37' B38' 1.821(17)
B37' H37' 1.1200
B38' B39' 1.804(15)
B38' B42' 1.849(17)
B38' H38' 1.1200
B39' B40' 1.770(17)
B39' B42' 1.790(16)
B40' B42' 1.799(18)
B40' B41' 1.804(18)
B40' H40' 1.1200
B41' B42' 1.780(18)
B41' H41' 1.1200
B42' H42' 1.1200
B51 F1 1.357(13)
B51 F3 1.380(13)
B51 F2 1.386(14)
B51 F4 1.435(14)
B52 F6 1.31(2)
B52 F8 1.353(18)
B52 F7 1.386(18)
B52 F5 1.41(2)
B53 F12 1.360(14)
B53 F9 1.368(13)
B53 F11 1.398(15)
B53 F10 1.505(15)
B54 F13 1.315(16)
B54 F14 1.370(15)
B54 F15 1.388(16)
B54 F16 1.397(17)
C61 Cl2 1.722(15)
C61 Cl1 1.739(14)
C61 H61A 0.9900
C61 H61B 0.9900
C62 Cl4 1.717(15)
C62 Cl5 1.78(2)
C62 Cl3 1.900(15)

loop_
_geom_torsion_atom_site_label_1
_geom_torsion_atom_site_label_2
_geom_torsion_atom_site_label_3
_geom_torsion_atom_site_label_4
_geom_torsion
P1 Pt1 S1 C3 -24.1(7)
P2 Pt1 S1 C3 97.1(10)
S2 Pt1 S1 C3 165.5(7)
P1 Pt1 S1 B9 100.9(4)
P2 Pt1 S1 B9 -137.8(8)
S2 Pt1 S1 B9 -69.4(4)
P1 Pt1 S1 C3A 3.6(7)
P2 Pt1 S1 C3A 124.8(10)
S2 Pt1 S1 C3A -166.8(7)
P1 Pt1 S2 C17 101.0(6)
P2 Pt1 S2 C17 -3.7(4)
S1 Pt1 S2 C17 -177.1(4)
P1 Pt1 S2 B9' -147.2(6)
P2 Pt1 S2 B9' 108.1(4)
S1 Pt1 S2 B9' -65.3(4)
P2 Pt1 P1 C11 -42.5(5)
S1 Pt1 P1 C11 131.4(5)
S2 Pt1 P1 C11 -146.2(7)
P2 Pt1 P1 C4 -148.8(7)
S1 Pt1 P1 C4 25.1(7)
S2 Pt1 P1 C4 107.6(9)
P2 Pt1 P1 C5 83.7(4)
S1 Pt1 P1 C5 -102.4(4)
S2 Pt1 P1 C5 -19.9(7)
P2 Pt1 P1 C4A -175.0(8)
S1 Pt1 P1 C4A -1.1(8)
S2 Pt1 P1 C4A 81.4(9)
P1 Pt1 P2 C19 102.6(4)
S1 Pt1 P2 C19 -18.0(9)
S2 Pt1 P2 C19 -86.9(4)
P1 Pt1 P2 C25 -25.0(4)
S1 Pt1 P2 C25 -145.6(8)
S2 Pt1 P2 C25 145.6(4)
P1 Pt1 P2 C18 -143.4(3)
S1 Pt1 P2 C18 96.0(8)
S2 Pt1 P2 C18 27.1(3)
B5 C1 C2 B7 0.0(13)
B4 C1 C2 B7 -70.0(12)
B6 C1 C2 B7 40.2(9)
B3 C1 C2 B7 -107.5(10)
B5 C1 C2 B11 69.1(13)
B4 C1 C2 B11 -0.9(14)
B6 C1 C2 B11 109.3(12)
B3 C1 C2 B11 -38.4(10)
B5 C1 C2 B6 -40.2(8)
B4 C1 C2 B6 -110.2(10)
B3 C1 C2 B6 -147.7(9)
B5 C1 C2 B3 107.5(10)
B4 C1 C2 B3 37.5(9)
B6 C1 C2 B3 147.7(9)
B4' C1' C2' B11' 2.6(13)
B5' C1' C2' B11' -67.6(12)
B6' C1' C2' B11' -107.2(10)
B3' C1' C2' B11' 40.5(9)
B4' C1' C2' B3' -37.9(9)
B5' C1' C2' B3' -108.1(10)
B6' C1' C2' B3' -147.7(9)
B4' C1' C2' B7' 72.0(11)
B5' C1' C2' B7' 1.9(12)
B6' C1' C2' B7' -37.8(8)
B3' C1' C2' B7' 109.9(10)
B4' C1' C2' B6' 109.8(9)
B5' C1' C2' B6' 39.7(8)
B3' C1' C2' B6' 147.7(9)
B9 S1 C3 C4 -106.2(15)
C3A S1 C3 C4 -64(2)
Pt1 S1 C3 C4 17.5(16)
S1 C3 C4 P1 3(2)
C11 P1 C4 C3 -145.5(15)
C5 P1 C4 C3 99.7(15)
C4A P1 C4 C3 71(2)
Pt1 P1 C4 C3 -22.5(16)
C3 S1 C3A C4A 95(4)
B9 S1 C3A C4A -123(3)
Pt1 S1 C3A C4A -10(3)
S1 C3A C4A P1 10(4)
C11 P1 C4A C3A -140(3)
C4 P1 C4A C3A -99(4)
C5 P1 C4A C3A 106(3)
Pt1 P1 C4A C3A -5(3)
C11 P1 C5 C6 126.7(10)
C4 P1 C5 C6 -126.2(11)
C4A P1 C5 C6 -114.5(11)
Pt1 P1 C5 C6 -5.4(11)
C11 P1 C5 C10 -60.5(12)
C4 P1 C5 C10 46.5(14)
C4A P1 C5 C10 58.3(13)
Pt1 P1 C5 C10 167.4(10)
C10 C5 C6 C7 3.2(19)
P1 C5 C6 C7 176.1(9)
C5 C6 C7 C8 -2(2)
C6 C7 C8 C9 3(3)
C7 C8 C9 C10 -5(3)
C6 C5 C10 C9 -5(2)
P1 C5 C10 C9 -178.3(14)
C8 C9 C10 C5 6(3)
C4 P1 C11 C16 50.5(13)
C5 P1 C11 C16 172.0(11)
C4A P1 C11 C16 66.7(14)
Pt1 P1 C11 C16 -61.8(13)
C4 P1 C11 C12 -128.4(13)
C5 P1 C11 C12 -6.8(13)
C4A P1 C11 C12 -112.1(14)
Pt1 P1 C11 C12 119.3(11)
C16 C11 C12 C13 1(2)
P1 C11 C12 C13 179.6(12)
C11 C12 C13 C14 3(2)
C12 C13 C14 C15 -5(2)
C13 C14 C15 C16 3(2)
C12 C11 C16 C15 -3(2)
P1 C11 C16 C15 178.3(11)
C14 C15 C16 C11 1(2)
B9' S2 C17 C18 -148.2(7)
Pt1 S2 C17 C18 -26.2(8)
S2 C17 C18 P2 51.0(8)
C19 P2 C18 C17 62.9(7)
C25 P2 C18 C17 176.2(6)
Pt1 P2 C18 C17 -52.5(6)
C25 P2 C19 C20 116.6(8)
C18 P2 C19 C20 -132.2(8)
Pt1 P2 C19 C20 -20.0(9)
C25 P2 C19 C24 -64.8(9)
C18 P2 C19 C24 46.4(9)
Pt1 P2 C19 C24 158.6(7)
C24 C19 C20 C21 -0.6(15)
P2 C19 C20 C21 178.0(8)
C19 C20 C21 C22 -1.4(16)
C20 C21 C22 C23 1.3(15)
C21 C22 C23 C24 1.1(15)
C22 C23 C24 C19 -3.3(15)
C20 C19 C24 C23 3.0(15)
P2 C19 C24 C23 -175.7(8)
C19 P2 C25 C26 -20.6(10)
C18 P2 C25 C26 -133.8(9)
Pt1 P2 C25 C26 107.7(9)
C19 P2 C25 C30 156.2(8)
C18 P2 C25 C30 43.0(9)
Pt1 P2 C25 C30 -75.5(8)
C30 C25 C26 C27 -0.8(16)
P2 C25 C26 C27 176.0(9)
C25 C26 C27 C28 1.1(18)
C26 C27 C28 C29 -2.1(18)
C27 C28 C29 C30 2.7(16)
C26 C25 C30 C29 1.4(15)
P2 C25 C30 C29 -175.4(7)
C28 C29 C30 C25 -2.4(15)
C1 C2 B3 B4 -35.2(9)
B7 C2 B3 B4 69.4(13)
B11 C2 B3 B4 104.1(11)
B6 C2 B3 B4 -3.2(14)
C1 C2 B3 B11 -139.3(10)
B7 C2 B3 B11 -34.6(10)
B6 C2 B3 B11 -107.3(12)
C1 C2 B3 B10 -99.9(10)
B7 C2 B3 B10 4.7(14)
B11 C2 B3 B10 39.4(10)
B6 C2 B3 B10 -67.9(13)
B7 C2 B3 C1 104.7(11)
B11 C2 B3 C1 139.3(10)
B6 C2 B3 C1 32.0(10)
C2 C1 B3 B4 137.9(10)
B5 C1 B3 B4 37.0(9)
B6 C1 B3 B4 106.8(10)
C2 C1 B3 B11 34.0(9)
B5 C1 B3 B11 -66.9(11)
B4 C1 B3 B11 -103.9(10)
B6 C1 B3 B11 2.9(11)
C2 C1 B3 B10 95.4(10)
B5 C1 B3 B10 -5.5(13)
B4 C1 B3 B10 -42.5(8)
B6 C1 B3 B10 64.3(11)
B5 C1 B3 C2 -100.9(11)
B4 C1 B3 C2 -137.9(10)
B6 C1 B3 C2 -31.1(9)
C2 C1 B4 B3 -38.5(10)
B5 C1 B4 B3 -143.0(10)
B6 C1 B4 B3 -104.8(11)
C2 C1 B4 B9 63.6(12)
B5 C1 B4 B9 -40.9(8)
B6 C1 B4 B9 -2.8(13)
B3 C1 B4 B9 102.0(10)
C2 C1 B4 B5 104.5(10)
B6 C1 B4 B5 38.2(9)
B3 C1 B4 B5 143.0(10)
C2 C1 B4 B10 2.4(12)
B5 C1 B4 B10 -102.1(9)
B6 C1 B4 B10 -63.9(12)
B3 C1 B4 B10 40.9(9)
B11 B3 B4 C1 92.7(10)
B10 B3 B4 C1 133.2(9)
C2 B3 B4 C1 33.9(9)
B11 B3 B4 B9 -3.5(13)
B10 B3 B4 B9 37.0(8)
C2 B3 B4 B9 -62.3(11)
C1 B3 B4 B9 -96.2(9)
B11 B3 B4 B5 60.2(12)
B10 B3 B4 B5 100.7(9)
C2 B3 B4 B5 1.4(12)
C1 B3 B4 B5 -32.5(9)
B11 B3 B4 B10 -40.4(9)
C2 B3 B4 B10 -99.3(10)
C1 B3 B4 B10 -133.2(9)
C2 C1 B5 B6 39.5(8)
B4 C1 B5 B6 141.3(10)
B3 C1 B5 B6 106.6(11)
C2 C1 B5 B8 -1.2(11)
B4 C1 B5 B8 100.5(8)
B6 C1 B5 B8 -40.8(8)
B3 C1 B5 B8 65.8(11)
C2 C1 B5 B9 -61.8(10)
B4 C1 B5 B9 40.0(8)
B6 C1 B5 B9 -101.3(8)
B3 C1 B5 B9 5.3(11)
C2 C1 B5 B4 -101.8(10)
B6 C1 B5 B4 -141.3(10)
B3 C1 B5 B4 -34.7(9)
B3 B4 B5 C1 35.0(10)
B9 B4 B5 C1 132.6(9)
B10 B4 B5 C1 98.2(10)
C1 B4 B5 B6 -34.4(8)
B3 B4 B5 B6 0.5(12)
B9 B4 B5 B6 98.1(8)
B10 B4 B5 B6 63.8(10)
C1 B4 B5 B8 -96.5(9)
B3 B4 B5 B8 -61.6(11)
B9 B4 B5 B8 36.0(8)
B10 B4 B5 B8 1.7(10)
C1 B4 B5 B9 -132.6(9)
B3 B4 B5 B9 -97.6(10)
B10 B4 B5 B9 -34.4(8)
B7 C2 B6 C1 -138.8(9)
B11 C2 B6 C1 -102.7(11)
B3 C2 B6 C1 -32.7(10)
C1 C2 B6 B8 99.0(8)
B7 C2 B6 B8 -39.8(7)
B11 C2 B6 B8 -3.7(12)
B3 C2 B6 B8 66.3(12)
C1 C2 B6 B5 36.3(8)
B7 C2 B6 B5 -102.5(8)
B11 C2 B6 B5 -66.5(12)
B3 C2 B6 B5 3.5(13)
C1 C2 B6 B7 138.8(9)
B11 C2 B6 B7 36.1(9)
B3 C2 B6 B7 106.1(11)
B5 C1 B6 C2 137.1(9)
B4 C1 B6 C2 97.8(11)
B3 C1 B6 C2 31.2(8)
C2 C1 B6 B8 -95.3(9)
B5 C1 B6 B8 41.8(8)
B4 C1 B6 B8 2.5(13)
B3 C1 B6 B8 -64.1(11)
C2 C1 B6 B5 -137.1(9)
B4 C1 B6 B5 -39.3(10)
B3 C1 B6 B5 -105.9(9)
C2 C1 B6 B7 -34.7(8)
B5 C1 B6 B7 102.4(8)
B4 C1 B6 B7 63.1(12)
B3 C1 B6 B7 -3.4(11)
C1 B5 B6 C2 -35.9(8)
B8 B5 B6 C2 96.5(9)
B9 B5 B6 C2 59.1(10)
B4 B5 B6 C2 -2.3(11)
B8 B5 B6 C1 132.4(10)
B9 B5 B6 C1 95.0(10)
B4 B5 B6 C1 33.7(8)
C1 B5 B6 B8 -132.4(10)
B9 B5 B6 B8 -37.4(8)
B4 B5 B6 B8 -98.7(9)
C1 B5 B6 B7 -95.2(10)
B8 B5 B6 B7 37.2(8)
B9 B5 B6 B7 -0.2(11)
B4 B5 B6 B7 -61.5(10)
C1 C2 B7 B12 66.2(12)
B11 C2 B7 B12 -38.7(9)
B6 C2 B7 B12 105.3(9)
B3 C2 B7 B12 -4.6(13)
C1 C2 B7 B8 1.3(11)
B11 C2 B7 B8 -103.5(9)
B6 C2 B7 B8 40.4(7)
B3 C2 B7 B8 -69.4(12)
C1 C2 B7 B11 104.8(10)
B6 C2 B7 B11 143.9(9)
B3 C2 B7 B11 34.1(10)
C1 C2 B7 B6 -39.1(9)
B11 C2 B7 B6 -143.9(9)
B3 C2 B7 B6 -109.9(11)
C1 B6 B7 C2 34.6(7)
B8 B6 B7 C2 132.9(8)
B5 B6 B7 C2 94.6(9)
C2 B6 B7 B12 -95.4(10)
C1 B6 B7 B12 -60.8(11)
B8 B6 B7 B12 37.5(9)
B5 B6 B7 B12 -0.8(12)
C2 B6 B7 B8 -132.9(8)
C1 B6 B7 B8 -98.3(8)
B5 B6 B7 B8 -38.3(8)
C2 B6 B7 B11 -32.1(8)
C1 B6 B7 B11 2.6(11)
B8 B6 B7 B11 100.8(9)
B5 B6 B7 B11 62.5(11)
C2 B7 B8 B6 -40.1(8)
B12 B7 B8 B6 -140.0(9)
B11 B7 B8 B6 -101.2(10)
C2 B7 B8 B9 62.3(10)
B12 B7 B8 B9 -37.7(8)
B11 B7 B8 B9 1.1(12)
B6 B7 B8 B9 102.3(9)
C2 B7 B8 B5 -2.1(10)
B12 B7 B8 B5 -102.0(9)
B11 B7 B8 B5 -63.2(11)
B6 B7 B8 B5 38.0(8)
C2 B7 B8 B12 100.0(9)
B11 B7 B8 B12 38.8(9)
B6 B7 B8 B12 140.0(9)
C2 B6 B8 B7 38.9(8)
C1 B6 B8 B7 97.5(9)
B5 B6 B8 B7 137.6(9)
C2 B6 B8 B9 -59.7(10)
C1 B6 B8 B9 -1.1(12)
B5 B6 B8 B9 39.0(8)
B7 B6 B8 B9 -98.6(10)
C2 B6 B8 B5 -98.7(9)
C1 B6 B8 B5 -40.0(8)
B7 B6 B8 B5 -137.6(9)
C2 B6 B8 B12 3.8(10)
C1 B6 B8 B12 62.5(10)
B5 B6 B8 B12 102.5(9)
B7 B6 B8 B12 -35.1(7)
C1 B5 B8 B7 2.1(10)
B6 B5 B8 B7 -39.0(8)
B9 B5 B8 B7 98.0(9)
B4 B5 B8 B7 62.1(9)
C1 B5 B8 B6 41.0(8)
B9 B5 B8 B6 136.9(10)
B4 B5 B8 B6 101.0(9)
C1 B5 B8 B9 -95.9(9)
B6 B5 B8 B9 -136.9(10)
B4 B5 B8 B9 -35.9(8)
C1 B5 B8 B12 -59.6(10)
B6 B5 B8 B12 -100.7(10)
B9 B5 B8 B12 36.3(8)
B4 B5 B8 B12 0.4(11)
B7 B8 B9 B10 0.9(12)
B6 B8 B9 B10 65.9(11)
B5 B8 B9 B10 104.2(10)
B12 B8 B9 B10 -35.8(9)
B7 B8 B9 B4 -65.5(11)
B6 B8 B9 B4 -0.5(12)
B5 B8 B9 B4 37.8(9)
B12 B8 B9 B4 -102.2(10)
B7 B8 B9 B12 36.7(8)
B6 B8 B9 B12 101.7(10)
B5 B8 B9 B12 140.0(9)
B7 B8 B9 B5 -103.3(9)
B6 B8 B9 B5 -38.3(8)
B12 B8 B9 B5 -140.0(9)
B7 B8 B9 S1 156.0(8)
B6 B8 B9 S1 -139.1(8)
B5 B8 B9 S1 -100.8(9)
B12 B8 B9 S1 119.3(9)
C1 B4 B9 B8 1.9(12)
B3 B4 B9 B8 67.3(12)
B5 B4 B9 B8 -37.3(8)
B10 B4 B9 B8 104.3(10)
C1 B4 B9 B10 -102.4(10)
B3 B4 B9 B10 -37.0(9)
B5 B4 B9 B10 -141.5(8)
C1 B4 B9 B12 -62.9(11)
B3 B4 B9 B12 2.5(12)
B5 B4 B9 B12 -102.1(8)
B10 B4 B9 B12 39.5(8)
C1 B4 B9 B5 39.1(8)
B3 B4 B9 B5 104.5(9)
B10 B4 B9 B5 141.5(8)
C1 B4 B9 S1 141.2(8)
B3 B4 B9 S1 -153.5(8)
B5 B4 B9 S1 102.0(9)
B10 B4 B9 S1 -116.4(9)
C1 B5 B9 B8 99.1(9)
B6 B5 B9 B8 37.5(9)
B4 B5 B9 B8 138.7(9)
C1 B5 B9 B10 -3.3(11)
B6 B5 B9 B10 -64.8(11)
B8 B5 B9 B10 -102.4(10)
B4 B5 B9 B10 36.3(8)
C1 B5 B9 B4 -39.6(8)
B6 B5 B9 B4 -101.2(10)
B8 B5 B9 B4 -138.7(9)
C1 B5 B9 B12 62.6(10)
B6 B5 B9 B12 1.0(12)
B8 B5 B9 B12 -36.5(9)
B4 B5 B9 B12 102.2(10)
C1 B5 B9 S1 -149.5(7)
B6 B5 B9 S1 149.0(8)
B8 B5 B9 S1 111.4(9)
B4 B5 B9 S1 -109.9(8)
C3 S1 B9 B8 -23.3(11)
C3A S1 B9 B8 -41.6(10)
Pt1 S1 B9 B8 -143.1(7)
C3 S1 B9 B10 128.2(11)
C3A S1 B9 B10 109.9(11)
Pt1 S1 B9 B10 8.4(10)
C3 S1 B9 B4 -158.5(9)
C3A S1 B9 B4 -176.9(10)
Pt1 S1 B9 B4 81.6(8)
C3 S1 B9 B12 50.5(12)
C3A S1 B9 B12 32.1(11)
Pt1 S1 B9 B12 -69.3(10)
C3 S1 B9 B5 -90.4(9)
C3A S1 B9 B5 -108.7(9)
Pt1 S1 B9 B5 149.8(6)
B4 B3 B10 B11 -134.3(10)
C2 B3 B10 B11 -38.1(9)
C1 B3 B10 B11 -94.6(10)
B4 B3 B10 B9 -36.8(8)
B11 B3 B10 B9 97.5(10)
C2 B3 B10 B9 59.4(11)
C1 B3 B10 B9 2.9(11)
B4 B3 B10 B12 -98.9(10)
B11 B3 B10 B12 35.4(9)
C2 B3 B10 B12 -2.8(12)
C1 B3 B10 B12 -59.2(11)
B11 B3 B10 B4 134.3(10)
C2 B3 B10 B4 96.1(10)
C1 B3 B10 B4 39.7(8)
B8 B9 B10 B11 -2.6(13)
B4 B9 B10 B11 98.6(11)
B12 B9 B10 B11 -38.2(9)
B5 B9 B10 B11 62.5(12)
S1 B9 B10 B11 -156.0(9)
B8 B9 B10 B3 -65.0(11)
B4 B9 B10 B3 36.2(8)
B12 B9 B10 B3 -100.6(9)
B5 B9 B10 B3 0.1(11)
S1 B9 B10 B3 141.6(8)
B8 B9 B10 B12 35.7(9)
B4 B9 B10 B12 136.8(9)
B5 B9 B10 B12 100.7(9)
S1 B9 B10 B12 -117.8(9)
B8 B9 B10 B4 -101.2(8)
B12 B9 B10 B4 -136.8(9)
B5 B9 B10 B4 -36.1(8)
S1 B9 B10 B4 105.4(9)
C1 B4 B10 B11 -3.0(12)
B3 B4 B10 B11 39.9(9)
B9 B4 B10 B11 -97.8(10)
B5 B4 B10 B11 -62.9(11)
C1 B4 B10 B3 -42.9(9)
B9 B4 B10 B3 -137.7(9)
B5 B4 B10 B3 -102.8(9)
C1 B4 B10 B9 94.8(9)
B3 B4 B10 B9 137.7(9)
B5 B4 B10 B9 34.9(7)
C1 B4 B10 B12 56.9(11)
B3 B4 B10 B12 99.8(10)
B9 B4 B10 B12 -37.9(8)
B5 B4 B10 B12 -3.0(11)
C1 C2 B11 B12 -66.8(12)
B7 C2 B11 B12 38.4(8)
B6 C2 B11 B12 1.9(13)
B3 C2 B11 B12 -106.2(9)
C1 C2 B11 B10 -1.2(15)
B7 C2 B11 B10 104.1(11)
B6 C2 B11 B10 67.6(13)
B3 C2 B11 B10 -40.6(10)
C1 C2 B11 B7 -105.2(11)
B6 C2 B11 B7 -36.5(9)
B3 C2 B11 B7 -144.7(10)
C1 C2 B11 B3 39.4(10)
B7 C2 B11 B3 144.7(10)
B6 C2 B11 B3 108.2(11)
B3 B10 B11 C2 41.2(10)
B9 B10 B11 C2 -58.6(13)
B12 B10 B11 C2 -97.8(11)
B4 B10 B11 C2 2.5(13)
B3 B10 B11 B12 139.0(11)
B9 B10 B11 B12 39.1(9)
B4 B10 B11 B12 100.2(10)
B3 B10 B11 B7 103.1(12)
B9 B10 B11 B7 3.2(14)
B12 B10 B11 B7 -35.9(10)
B4 B10 B11 B7 64.4(13)
B9 B10 B11 B3 -99.8(11)
B12 B10 B11 B3 -139.0(11)
B4 B10 B11 B3 -38.7(9)
B12 B7 B11 C2 135.4(10)
B8 B7 B11 C2 95.1(10)
B6 B7 B11 C2 32.1(8)
C2 B7 B11 B12 -135.4(10)
B8 B7 B11 B12 -40.3(9)
B6 B7 B11 B12 -103.3(9)
C2 B7 B11 B10 -97.9(12)
B12 B7 B11 B10 37.5(10)
B8 B7 B11 B10 -2.8(15)
B6 B7 B11 B10 -65.8(13)
C2 B7 B11 B3 -33.0(9)
B12 B7 B11 B3 102.4(10)
B8 B7 B11 B3 62.1(12)
B6 B7 B11 B3 -0.9(12)
B4 B3 B11 C2 -92.2(11)
B10 B3 B11 C2 -134.3(10)
C1 B3 B11 C2 -32.9(8)
B4 B3 B11 B12 3.4(14)
B10 B3 B11 B12 -38.7(10)
C2 B3 B11 B12 95.5(11)
C1 B3 B11 B12 62.7(11)
B4 B3 B11 B10 42.1(10)
C2 B3 B11 B10 134.3(10)
C1 B3 B11 B10 101.4(9)
B4 B3 B11 B7 -60.4(13)
B10 B3 B11 B7 -102.5(11)
C2 B3 B11 B7 31.8(9)
C1 B3 B11 B7 -1.1(12)
C2 B7 B12 B11 38.4(9)
B8 B7 B12 B11 136.2(10)
B6 B7 B12 B11 100.0(10)
C2 B7 B12 B9 -60.3(11)
B8 B7 B12 B9 37.6(8)
B11 B7 B12 B9 -98.7(10)
B6 B7 B12 B9 1.4(12)
C2 B7 B12 B8 -97.9(9)
B11 B7 B12 B8 -136.2(10)
B6 B7 B12 B8 -36.2(8)
C2 B7 B12 B10 2.5(12)
B8 B7 B12 B10 100.4(10)
B11 B7 B12 B10 -35.9(9)
B6 B7 B12 B10 64.2(12)
C2 B11 B12 B7 -38.1(8)
B10 B11 B12 B7 -140.3(10)
B3 B11 B12 B7 -102.7(11)
C2 B11 B12 B9 62.8(10)
B10 B11 B12 B9 -39.4(9)
B7 B11 B12 B9 100.9(9)
B3 B11 B12 B9 -1.8(12)
C2 B11 B12 B8 0.7(11)
B10 B11 B12 B8 -101.5(9)
B7 B11 B12 B8 38.8(8)
B3 B11 B12 B8 -63.9(11)
C2 B11 B12 B10 102.2(11)
B7 B11 B12 B10 140.3(10)
B3 B11 B12 B10 37.6(10)
B8 B9 B12 B7 -37.7(9)
B10 B9 B12 B7 103.8(11)
B4 B9 B12 B7 63.9(11)
B5 B9 B12 B7 -1.5(12)
S1 B9 B12 B7 -143.3(9)
B8 B9 B12 B11 -102.1(10)
B10 B9 B12 B11 39.4(9)
B4 B9 B12 B11 -0.4(11)
B5 B9 B12 B11 -65.8(11)
S1 B9 B12 B11 152.4(9)
B10 B9 B12 B8 141.5(10)
B4 B9 B12 B8 101.6(9)
B5 B9 B12 B8 36.2(9)
S1 B9 B12 B8 -105.6(11)
B8 B9 B12 B10 -141.5(10)
B4 B9 B12 B10 -39.8(9)
B5 B9 B12 B10 -105.2(10)
S1 B9 B12 B10 113.0(11)
B6 B8 B12 B7 36.8(8)
B9 B8 B12 B7 137.2(10)
B5 B8 B12 B7 100.4(10)
B7 B8 B12 B11 -39.8(9)
B6 B8 B12 B11 -3.0(11)
B9 B8 B12 B11 97.4(9)
B5 B8 B12 B11 60.6(10)
B7 B8 B12 B9 -137.2(10)
B6 B8 B12 B9 -100.4(9)
B5 B8 B12 B9 -36.8(8)
B7 B8 B12 B10 -102.7(10)
B6 B8 B12 B10 -66.0(10)
B9 B8 B12 B10 34.5(8)
B5 B8 B12 B10 -2.3(12)
B11 B10 B12 B7 36.8(10)
B3 B10 B12 B7 0.3(13)
B9 B10 B12 B7 -97.9(10)
B4 B10 B12 B7 -60.2(11)
B3 B10 B12 B11 -36.5(10)
B9 B10 B12 B11 -134.7(10)
B4 B10 B12 B11 -97.0(10)
B11 B10 B12 B9 134.7(10)
B3 B10 B12 B9 98.2(10)
B4 B10 B12 B9 37.7(7)
B11 B10 B12 B8 100.3(10)
B3 B10 B12 B8 63.8(12)
B9 B10 B12 B8 -34.4(8)
B4 B10 B12 B8 3.2(12)
B11' C2' B3' C1' -137.7(9)
B7' C2' B3' C1' -99.5(10)
B6' C2' B3' C1' -30.8(8)
C1' C2' B3' B10' 97.5(9)
B11' C2' B3' B10' -40.2(8)
B7' C2' B3' B10' -2.0(12)
B6' C2' B3' B10' 66.7(10)
C1' C2' B3' B4' 34.2(8)
B11' C2' B3' B4' -103.4(9)
B7' C2' B3' B4' -65.3(11)
B6' C2' B3' B4' 3.4(12)
C1' C2' B3' B11' 137.7(9)
B7' C2' B3' B11' 38.2(9)
B6' C2' B3' B11' 106.9(10)
B4' C1' B3' C2' 139.9(9)
B5' C1' B3' C2' 103.4(10)
B6' C1' B3' C2' 32.6(9)
C2' C1' B3' B10' -99.1(10)
B4' C1' B3' B10' 40.8(8)
B5' C1' B3' B10' 4.4(11)
B6' C1' B3' B10' -66.4(11)
C2' C1' B3' B4' -139.9(9)
B5' C1' B3' B4' -36.4(8)
B6' C1' B3' B4' -107.3(9)
C2' C1' B3' B11' -35.9(8)
B4' C1' B3' B11' 104.0(9)
B5' C1' B3' B11' 67.5(10)
B6' C1' B3' B11' -3.3(11)
C2' C1' B4' B3' 37.4(9)
B5' C1' B4' B3' 143.6(9)
B6' C1' B4' B3' 108.2(10)
C2' C1' B4' B9' -64.9(10)
B5' C1' B4' B9' 41.3(7)
B6' C1' B4' B9' 5.9(11)
B3' C1' B4' B9' -102.3(9)
C2' C1' B4' B10' -2.7(11)
B5' C1' B4' B10' 103.5(8)
B6' C1' B4' B10' 68.1(10)
B3' C1' B4' B10' -40.1(8)
C2' C1' B4' B5' -106.2(9)
B6' C1' B4' B5' -35.4(8)
B3' C1' B4' B5' -143.6(9)
C2' B3' B4' C1' -33.8(8)
B10' B3' B4' C1' -133.6(9)
B11' B3' B4' C1' -94.3(10)
C2' B3' B4' B9' 62.5(10)
C1' B3' B4' B9' 96.3(9)
B10' B3' B4' B9' -37.4(8)
B11' B3' B4' B9' 2.0(11)
C2' B3' B4' B10' 99.9(9)
C1' B3' B4' B10' 133.6(9)
B11' B3' B4' B10' 39.4(8)
C2' B3' B4' B5' -1.5(11)
C1' B3' B4' B5' 32.3(8)
B10' B3' B4' B5' -101.4(9)
B11' B3' B4' B5' -62.0(11)
C2' C1' B5' B6' -40.3(8)
B4' C1' B5' B6' -144.1(8)
B3' C1' B5' B6' -108.3(9)
C2' C1' B5' B9' 63.5(10)
B4' C1' B5' B9' -40.3(7)
B6' C1' B5' B9' 103.8(8)
B3' C1' B5' B9' -4.5(11)
C2' C1' B5' B4' 103.8(9)
B6' C1' B5' B4' 144.1(8)
B3' C1' B5' B4' 35.8(8)
C2' C1' B5' B8' 0.9(12)
B4' C1' B5' B8' -102.9(9)
B6' C1' B5' B8' 41.2(8)
B3' C1' B5' B8' -67.1(11)
B3' B4' B5' C1' -32.9(8)
B9' B4' B5' C1' -132.5(8)
B10' B4' B5' C1' -96.1(8)
C1' B4' B5' B6' 32.0(8)
B3' B4' B5' B6' -0.8(11)
B9' B4' B5' B6' -100.5(8)
B10' B4' B5' B6' -64.0(10)
C1' B4' B5' B9' 132.5(8)
B3' B4' B5' B9' 99.7(9)
B10' B4' B5' B9' 36.5(7)
C1' B4' B5' B8' 95.5(9)
B3' B4' B5' B8' 62.7(11)
B9' B4' B5' B8' -37.0(8)
B10' B4' B5' B8' -0.5(11)
C2' C1' B6' B5' 138.6(8)
B4' C1' B6' B5' 36.1(8)
B3' C1' B6' B5' 106.9(9)
B4' C1' B6' C2' -102.5(10)
B5' C1' B6' C2' -138.6(8)
B3' C1' B6' C2' -31.7(9)
C2' C1' B6' B8' 96.8(8)
B4' C1' B6' B8' -5.7(11)
B5' C1' B6' B8' -41.8(8)
B3' C1' B6' B8' 65.2(10)
C2' C1' B6' B7' 35.2(8)
B4' C1' B6' B7' -67.4(11)
B5' C1' B6' B7' -103.4(9)
B3' C1' B6' B7' 3.5(11)
B9' B5' B6' C1' -93.8(9)
B4' B5' B6' C1' -31.4(7)
B8' B5' B6' C1' -132.5(9)
C1' B5' B6' C2' 34.1(7)
B9' B5' B6' C2' -59.8(10)
B4' B5' B6' C2' 2.7(10)
B8' B5' B6' C2' -98.4(9)
C1' B5' B6' B8' 132.5(9)
B9' B5' B6' B8' 38.6(9)
B4' B5' B6' B8' 101.1(9)
C1' B5' B6' B7' 94.7(10)
B9' B5' B6' B7' 0.9(12)
B4' B5' B6' B7' 63.4(12)
B8' B5' B6' B7' -37.7(9)
B11' C2' B6' C1' 102.2(9)
B3' C2' B6' C1' 31.4(8)
B7' C2' B6' C1' 138.9(9)
C1' C2' B6' B5' -35.3(7)
B11' C2' B6' B5' 66.9(10)
B3' C2' B6' B5' -3.9(11)
B7' C2' B6' B5' 103.6(9)
C1' C2' B6' B8' -98.2(8)
B11' C2' B6' B8' 4.0(11)
B3' C2' B6' B8' -66.8(11)
B7' C2' B6' B8' 40.7(8)
C1' C2' B6' B7' -138.9(9)
B11' C2' B6' B7' -36.7(9)
B3' C2' B6' B7' -107.5(10)
C1' C2' B7' B12' -66.4(10)
B11' C2' B7' B12' 39.3(8)
B3' C2' B7' B12' 1.5(12)
B6' C2' B7' B12' -103.9(9)
C1' C2' B7' B8' -3.8(11)
B11' C2' B7' B8' 101.9(10)
B3' C2' B7' B8' 64.1(11)
B6' C2' B7' B8' -41.3(8)
C1' C2' B7' B6' 37.4(8)
B11' C2' B7' B6' 143.1(9)
B3' C2' B7' B6' 105.3(10)
C1' C2' B7' B11' -105.7(9)
B3' C2' B7' B11' -37.8(9)
B6' C2' B7' B11' -143.1(9)
C1' B6' B7' C2' -33.9(8)
B5' B6' B7' C2' -94.5(10)
B8' B6' B7' C2' -132.8(9)
C1' B6' B7' B12' 60.0(11)
B5' B6' B7' B12' -0.6(13)
C2' B6' B7' B12' 93.9(10)
B8' B6' B7' B12' -38.9(10)
C1' B6' B7' B8' 98.9(9)
B5' B6' B7' B8' 38.3(9)
C2' B6' B7' B8' 132.8(9)
C1' B6' B7' B11' -2.1(11)
B5' B6' B7' B11' -62.8(12)
C2' B6' B7' B11' 31.7(8)
B8' B6' B7' B11' -101.1(10)
C2' B7' B8' B6' 41.4(8)
B12' B7' B8' B6' 136.7(10)
B11' B7' B8' B6' 100.7(10)
C2' B7' B8' B12' -95.3(9)
B6' B7' B8' B12' -136.7(10)
B11' B7' B8' B12' -36.0(8)
C2' B7' B8' B5' 4.3(12)
B12' B7' B8' B5' 99.6(10)
B6' B7' B8' B5' -37.1(9)
B11' B7' B8' B5' 63.5(11)
C2' B7' B8' B9' -58.0(10)
B12' B7' B8' B9' 37.3(8)
B6' B7' B8' B9' -99.4(9)
B11' B7' B8' B9' 1.3(11)
C1' B6' B8' B7' -97.3(10)
B5' B6' B8' B7' -137.7(10)
C2' B6' B8' B7' -40.0(8)
C1' B6' B8' B12' -59.1(9)
B5' B6' B8' B12' -99.5(9)
C2' B6' B8' B12' -1.8(10)
B7' B6' B8' B12' 38.2(8)
C1' B6' B8' B5' 40.4(8)
C2' B6' B8' B5' 97.7(9)
B7' B6' B8' B5' 137.7(10)
C1' B6' B8' B9' 2.9(10)
B5' B6' B8' B9' -37.5(8)
C2' B6' B8' B9' 60.2(9)
B7' B6' B8' B9' 100.2(10)
C1' B5' B8' B7' -3.2(12)
B6' B5' B8' B7' 37.6(9)
B9' B5' B8' B7' -99.5(10)
B4' B5' B8' B7' -63.3(11)
C1' B5' B8' B6' -40.9(8)
B9' B5' B8' B6' -137.2(9)
B4' B5' B8' B6' -100.9(10)
C1' B5' B8' B12' 59.3(10)
B6' B5' B8' B12' 100.2(9)
B9' B5' B8' B12' -37.0(8)
B4' B5' B8' B12' -0.7(11)
C1' B5' B8' B9' 96.3(9)
B6' B5' B8' B9' 137.2(9)
B4' B5' B8' B9' 36.2(8)
C1' B4' B9' B10' 99.4(8)
B3' B4' B9' B10' 37.0(8)
B5' B4' B9' B10' 139.6(8)
C1' B4' B9' B12' 59.9(10)
B3' B4' B9' B12' -2.4(11)
B10' B4' B9' B12' -39.5(8)
B5' B4' B9' B12' 100.1(9)
C1' B4' B9' B5' -40.3(7)
B3' B4' B9' B5' -102.6(9)
B10' B4' B9' B5' -139.6(8)
C1' B4' B9' B8' -3.5(10)
B3' B4' B9' B8' -65.8(10)
B10' B4' B9' B8' -102.9(8)
B5' B4' B9' B8' 36.7(8)
C1' B4' B9' S2 -152.2(7)
B3' B4' B9' S2 145.5(7)
B10' B4' B9' S2 108.4(8)
B5' B4' B9' S2 -112.0(8)
C1' B5' B9' B4' 39.5(7)
B6' B5' B9' B4' 100.9(9)
B8' B5' B9' B4' 139.1(9)
C1' B5' B9' B10' 2.8(10)
B6' B5' B9' B10' 64.2(11)
B4' B5' B9' B10' -36.7(7)
B8' B5' B9' B10' 102.4(9)
C1' B5' B9' B12' -62.2(9)
B6' B5' B9' B12' -0.8(11)
B4' B5' B9' B12' -101.7(9)
B8' B5' B9' B12' 37.4(8)
C1' B5' B9' B8' -99.6(8)
B6' B5' B9' B8' -38.2(9)
B4' B5' B9' B8' -139.1(9)
C1' B5' B9' S2 144.8(7)
B6' B5' B9' S2 -153.8(8)
B4' B5' B9' S2 105.3(8)
B8' B5' B9' S2 -115.6(9)
B7' B8' B9' B4' 63.4(10)
B6' B8' B9' B4' 0.4(10)
B12' B8' B9' B4' 100.8(9)
B5' B8' B9' B4' -37.0(8)
B7' B8' B9' B10' -1.1(11)
B6' B8' B9' B10' -64.1(10)
B12' B8' B9' B10' 36.4(8)
B5' B8' B9' B10' -101.5(9)
B7' B8' B9' B12' -37.5(8)
B6' B8' B9' B12' -100.5(9)
B5' B8' B9' B12' -137.9(9)
B7' B8' B9' B5' 100.4(9)
B6' B8' B9' B5' 37.4(8)
B12' B8' B9' B5' 137.9(9)
B7' B8' B9' S2 -151.3(8)
B6' B8' B9' S2 145.7(8)
B12' B8' B9' S2 -113.8(9)
B5' B8' B9' S2 108.3(9)
C17 S2 B9' B4' -107.6(7)
Pt1 S2 B9' B4' 136.9(6)
C17 S2 B9' B10' -38.6(8)
Pt1 S2 B9' B10' -154.2(6)
C17 S2 B9' B12' 34.3(9)
Pt1 S2 B9' B12' -81.2(8)
C17 S2 B9' B5' -177.6(8)
Pt1 S2 B9' B5' 66.8(8)
C17 S2 B9' B8' 109.5(8)
Pt1 S2 B9' B8' -6.1(9)
C2' B3' B10' B9' -61.0(10)
C1' B3' B10' B9' -2.2(11)
B4' B3' B10' B9' 37.1(8)
B11' B3' B10' B9' -99.6(9)
C2' B3' B10' B4' -98.1(9)
C1' B3' B10' B4' -39.2(7)
B11' B3' B10' B4' -136.7(9)
C2' B3' B10' B11' 38.6(8)
C1' B3' B10' B11' 97.5(9)
B4' B3' B10' B11' 136.7(9)
C2' B3' B10' B12' 1.5(10)
C1' B3' B10' B12' 60.4(10)
B4' B3' B10' B12' 99.6(9)
B11' B3' B10' B12' -37.1(8)
B4' B9' B10' B3' -37.2(8)
B12' B9' B10' B3' 99.4(9)
B5' B9' B10' B3' -0.4(11)
B8' B9' B10' B3' 63.7(10)
S2 B9' B10' B3' -143.7(8)
B12' B9' B10' B4' 136.6(9)
B5' B9' B10' B4' 36.8(7)
B8' B9' B10' B4' 100.8(9)
S2 B9' B10' B4' -106.5(8)
B4' B9' B10' B11' -100.3(9)
B12' B9' B10' B11' 36.2(8)
B5' B9' B10' B11' -63.6(10)
B8' B9' B10' B11' 0.5(11)
S2 B9' B10' B11' 153.2(7)
B4' B9' B10' B12' -136.6(9)
B5' B9' B10' B12' -99.8(9)
B8' B9' B10' B12' -35.7(8)
S2 B9' B10' B12' 116.9(8)
C1' B4' B10' B3' 40.4(8)
B9' B4' B10' B3' 138.1(9)
B5' B4' B10' B3' 101.5(10)
C1' B4' B10' B9' -97.7(9)
B3' B4' B10' B9' -138.1(9)
B5' B4' B10' B9' -36.6(8)
C1' B4' B10' B11' 1.9(10)
B3' B4' B10' B11' -38.5(9)
B9' B4' B10' B11' 99.6(9)
B5' B4' B10' B11' 63.0(10)
C1' B4' B10' B12' -59.6(9)
B3' B4' B10' B12' -99.9(9)
B9' B4' B10' B12' 38.2(7)
B5' B4' B10' B12' 1.5(10)
C1' C2' B11' B12' 62.2(11)
B3' C2' B11' B12' 102.1(9)
B7' C2' B11' B12' -39.9(8)
B6' C2' B11' B12' -4.4(11)
C1' C2' B11' B3' -40.0(9)
B7' C2' B11' B3' -142.0(9)
B6' C2' B11' B3' -106.5(9)
C1' C2' B11' B10' -1.2(12)
B3' C2' B11' B10' 38.8(8)
B7' C2' B11' B10' -103.2(9)
B6' C2' B11' B10' -67.7(10)
C1' C2' B11' B7' 102.1(10)
B3' C2' B11' B7' 142.0(9)
B6' C2' B11' B7' 35.5(9)
C1' B3' B11' C2' 35.3(8)
B10' B3' B11' C2' 134.8(9)
B4' B3' B11' C2' 95.4(10)
C2' B3' B11' B12' -96.3(10)
C1' B3' B11' B12' -61.0(10)
B10' B3' B11' B12' 38.5(8)
B4' B3' B11' B12' -0.8(12)
C2' B3' B11' B10' -134.8(9)
C1' B3' B11' B10' -99.4(9)
B4' B3' B11' B10' -39.3(8)
C2' B3' B11' B7' -33.8(9)
C1' B3' B11' B7' 1.6(11)
B10' B3' B11' B7' 101.0(10)
B4' B3' B11' B7' 61.7(11)
B3' B10' B11' C2' -38.8(8)
B9' B10' B11' C2' 62.0(11)
B4' B10' B11' C2' -0.5(11)
B12' B10' B11' C2' 98.6(9)
B3' B10' B11' B12' -137.4(9)
B9' B10' B11' B12' -36.6(8)
B4' B10' B11' B12' -99.1(8)
B9' B10' B11' B3' 100.8(9)
B4' B10' B11' B3' 38.3(8)
B12' B10' B11' B3' 137.4(9)
B3' B10' B11' B7' -100.5(9)
B9' B10' B11' B7' 0.3(12)
B4' B10' B11' B7' -62.2(10)
B12' B10' B11' B7' 36.9(8)
B12' B7' B11' C2' -133.6(8)
B8' B7' B11' C2' -96.8(9)
B6' B7' B11' C2' -33.3(8)
C2' B7' B11' B12' 133.6(8)
B8' B7' B11' B12' 36.8(8)
B6' B7' B11' B12' 100.4(9)
C2' B7' B11' B3' 33.6(8)
B12' B7' B11' B3' -100.0(9)
B8' B7' B11' B3' -63.2(11)
B6' B7' B11' B3' 0.4(13)
C2' B7' B11' B10' 95.8(9)
B12' B7' B11' B10' -37.8(8)
B8' B7' B11' B10' -1.0(12)
B6' B7' B11' B10' 62.6(11)
C2' B11' B12' B7' 39.8(8)
B3' B11' B12' B7' 101.1(9)
B10' B11' B12' B7' 138.4(9)
C2' B11' B12' B9' -61.9(10)
B3' B11' B12' B9' -0.7(11)
B10' B11' B12' B9' 36.7(8)
B7' B11' B12' B9' -101.7(9)
C2' B11' B12' B8' 3.0(10)
B3' B11' B12' B8' 64.2(11)
B10' B11' B12' B8' 101.6(9)
B7' B11' B12' B8' -36.8(8)
C2' B11' B12' B10' -98.6(8)
B3' B11' B12' B10' -37.4(8)
B7' B11' B12' B10' -138.4(9)
C2' B7' B12' B11' -38.1(7)
B8' B7' B12' B11' -139.2(9)
B6' B7' B12' B11' -100.6(10)
C2' B7' B12' B9' 62.6(10)
B8' B7' B12' B9' -38.5(8)
B6' B7' B12' B9' 0.1(13)
B11' B7' B12' B9' 100.7(9)
C2' B7' B12' B8' 101.1(9)
B6' B7' B12' B8' 38.7(9)
B11' B7' B12' B8' 139.2(9)
C2' B7' B12' B10' -0.4(10)
B8' B7' B12' B10' -101.5(9)
B6' B7' B12' B10' -62.9(12)
B11' B7' B12' B10' 37.7(8)
B4' B9' B12' B11' 1.9(11)
B10' B9' B12' B11' -37.2(8)
B5' B9' B12' B11' 65.9(10)
B8' B9' B12' B11' 103.4(9)
S2 B9' B12' B11' -142.6(8)
B4' B9' B12' B7' -63.6(11)
B10' B9' B12' B7' -102.6(10)
B5' B9' B12' B7' 0.4(11)
B8' B9' B12' B7' 37.9(9)
S2 B9' B12' B7' 151.9(8)
B4' B9' B12' B8' -101.5(9)
B10' B9' B12' B8' -140.6(9)
B5' B9' B12' B8' -37.5(8)
S2 B9' B12' B8' 114.0(9)
B4' B9' B12' B10' 39.1(8)
B5' B9' B12' B10' 103.1(9)
B8' B9' B12' B10' 140.6(9)
S2 B9' B12' B10' -105.4(9)
B7' B8' B12' B11' 37.8(9)
B6' B8' B12' B11' -0.7(11)
B5' B8' B12' B11' -62.7(10)
B9' B8' B12' B11' -99.7(9)
B6' B8' B12' B7' -38.5(8)
B5' B8' B12' B7' -100.4(9)
B9' B8' B12' B7' -137.5(9)
B7' B8' B12' B9' 137.5(9)
B6' B8' B12' B9' 99.0(9)
B5' B8' B12' B9' 37.0(8)
B7' B8' B12' B10' 102.2(9)
B6' B8' B12' B10' 63.7(10)
B5' B8' B12' B10' 1.7(11)
B9' B8' B12' B10' -35.3(8)
B3' B10' B12' B11' 37.8(8)
B9' B10' B12' B11' 138.5(9)
B4' B10' B12' B11' 100.3(9)
B3' B10' B12' B7' -0.7(11)
B9' B10' B12' B7' 100.0(9)
B4' B10' B12' B7' 61.8(10)
B11' B10' B12' B7' -38.5(8)
B3' B10' B12' B9' -100.7(9)
B4' B10' B12' B9' -38.1(7)
B11' B10' B12' B9' -138.5(9)
B3' B10' B12' B8' -64.6(10)
B9' B10' B12' B8' 36.1(8)
B4' B10' B12' B8' -2.0(10)
B11' B10' B12' B8' -102.3(9)
P4 Pt2 S3 C33 -108.7(11)
P3 Pt2 S3 C33 4.9(4)
S4 Pt2 S3 C33 -179.7(4)
P4 Pt2 S3 B39 141.2(11)
P3 Pt2 S3 B39 -105.3(4)
S4 Pt2 S3 B39 70.2(4)
P4 Pt2 S4 C47 -5.6(4)
P3 Pt2 S4 C47 -121.5(11)
S3 Pt2 S4 C47 169.6(4)
P4 Pt2 S4 B39' -115.4(4)
P3 Pt2 S4 B39' 128.7(11)
S3 Pt2 S4 B39' 59.8(4)
P4 Pt2 P3 C41 35.5(4)
S4 Pt2 P3 C41 151.0(11)
S3 Pt2 P3 C41 -139.8(4)
P4 Pt2 P3 C34 149.4(4)
S4 Pt2 P3 C34 -95.1(11)
S3 Pt2 P3 C34 -26.0(4)
P4 Pt2 P3 C35 -94.9(4)
S4 Pt2 P3 C35 20.6(12)
S3 Pt2 P3 C35 89.8(4)
P3 Pt2 P4 C49 37.8(4)
S4 Pt2 P4 C49 -137.9(4)
S3 Pt2 P4 C49 150.9(10)
P3 Pt2 P4 C48 155.8(3)
S4 Pt2 P4 C48 -19.8(3)
S3 Pt2 P4 C48 -91.1(11)
P3 Pt2 P4 C55 -89.9(4)
S4 Pt2 P4 C55 94.5(4)
S3 Pt2 P4 C55 23.2(12)
B35 C31 C32 B36 41.1(10)
B34 C31 C32 B36 110.1(10)
B33 C31 C32 B36 149.7(10)
B35 C31 C32 B37 -1.1(14)
B34 C31 C32 B37 67.9(12)
B33 C31 C32 B37 107.5(11)
B36 C31 C32 B37 -42.3(11)
B35 C31 C32 B41 -70.1(11)
B34 C31 C32 B41 -1.1(12)
B33 C31 C32 B41 38.5(9)
B36 C31 C32 B41 -111.2(10)
B35 C31 C32 B33 -108.6(10)
B34 C31 C32 B33 -39.6(8)
B36 C31 C32 B33 -149.7(10)
B33' C31' C32' B37' 108.8(11)
B35' C31' C32' B37' -0.4(12)
B34' C31' C32' B37' 67.7(12)
B36' C31' C32' B37' -39.3(9)
B35' C31' C32' B33' -109.2(9)
B34' C31' C32' B33' -41.1(9)
B36' C31' C32' B33' -148.1(9)
B33' C31' C32' B36' 148.1(9)
B35' C31' C32' B36' 38.9(9)
B34' C31' C32' B36' 107.0(10)
B33' C31' C32' B41' 38.7(9)
B35' C31' C32' B41' -70.6(11)
B34' C31' C32' B41' -2.5(13)
B36' C31' C32' B41' -109.4(10)
B39 S3 C33 C34 142.3(8)
Pt2 S3 C33 C34 24.6(8)
S3 C33 C34 P3 -49.0(9)
C41 P3 C34 C33 178.2(7)
C35 P3 C34 C33 -66.4(8)
Pt2 P3 C34 C33 49.9(7)
C41 P3 C35 C36 -118.4(9)
C34 P3 C35 C36 131.8(9)
Pt2 P3 C35 C36 18.7(10)
C41 P3 C35 C40 63.1(10)
C34 P3 C35 C40 -46.6(10)
Pt2 P3 C35 C40 -159.8(8)
C40 C35 C36 C37 1.7(17)
P3 C35 C36 C37 -176.7(8)
C35 C36 C37 C38 -0.6(17)
C36 C37 C38 C39 -0.5(18)
C37 C38 C39 C40 0.5(17)
C36 C35 C40 C39 -1.5(16)
P3 C35 C40 C39 176.9(8)
C38 C39 C40 C35 0.5(16)
C34 P3 C41 C42 118.8(10)
C35 P3 C41 C42 4.3(11)
Pt2 P3 C41 C42 -125.9(9)
C34 P3 C41 C46 -58.8(9)
C35 P3 C41 C46 -173.3(8)
Pt2 P3 C41 C46 56.5(9)
C46 C41 C42 C43 -0.1(17)
P3 C41 C42 C43 -177.8(9)
C41 C42 C43 C44 0.2(19)
C42 C43 C44 C45 0.1(18)
C43 C44 C45 C46 -0.4(17)
C44 C45 C46 C41 0.5(15)
C42 C41 C46 C45 -0.2(15)
P3 C41 C46 C45 177.6(8)
B39' S4 C47 C48 156.4(7)
Pt2 S4 C47 C48 35.2(8)
S4 C47 C48 P4 -54.6(9)
C49 P4 C48 C47 176.0(7)
C55 P4 C48 C47 -69.1(8)
Pt2 P4 C48 C47 48.4(7)
C48 P4 C49 C54 134.7(9)
C55 P4 C49 C54 21.8(10)
Pt2 P4 C49 C54 -106.8(8)
C48 P4 C49 C50 -46.2(9)
C55 P4 C49 C50 -159.0(8)
Pt2 P4 C49 C50 72.4(9)
C54 C49 C50 C51 -0.3(15)
P4 C49 C50 C51 -179.5(8)
C49 C50 C51 C52 0.2(16)
C50 C51 C52 C53 -0.3(16)
C51 C52 C53 C54 0.6(16)
C50 C49 C54 C53 0.5(15)
P4 C49 C54 C53 179.7(8)
C52 C53 C54 C49 -0.7(16)
C49 P4 C55 C56 -142.4(8)
C48 P4 C55 C56 105.4(9)
Pt2 P4 C55 C56 -8.9(9)
C49 P4 C55 C60 43.9(10)
C48 P4 C55 C60 -68.2(10)
Pt2 P4 C55 C60 177.5(8)
C60 C55 C56 C57 0.7(15)
P4 C55 C56 C57 -173.1(7)
C55 C56 C57 C58 0.4(17)
C56 C57 C58 C59 -3(2)
C57 C58 C59 C60 5(2)
C58 C59 C60 C55 -4(2)
C56 C55 C60 C59 0.9(18)
P4 C55 C60 C59 174.5(10)
C32 C31 B33 B40 -96.2(9)
B35 C31 B33 B40 7.0(11)
B34 C31 B33 B40 41.3(7)
B36 C31 B33 B40 -67.4(11)
C32 C31 B33 B34 -137.5(9)
B35 C31 B33 B34 -34.3(9)
B36 C31 B33 B34 -108.7(10)
B35 C31 B33 C32 103.2(10)
B34 C31 B33 C32 137.5(9)
B36 C31 B33 C32 28.8(9)
C32 C31 B33 B41 -34.9(8)
B35 C31 B33 B41 68.3(11)
B34 C31 B33 B41 102.6(9)
B36 C31 B33 B41 -6.1(12)
B36 C32 B33 C31 -30.4(10)
B37 C32 B33 C31 -102.0(11)
B41 C32 B33 C31 -138.8(9)
C31 C32 B33 B40 98.2(9)
B36 C32 B33 B40 67.8(11)
B37 C32 B33 B40 -3.8(12)
B41 C32 B33 B40 -40.6(8)
C31 C32 B33 B34 36.1(8)
B36 C32 B33 B34 5.7(12)
B37 C32 B33 B34 -65.9(11)
B41 C32 B33 B34 -102.7(9)
C31 C32 B33 B41 138.8(9)
B36 C32 B33 B41 108.4(11)
B37 C32 B33 B41 36.8(10)
C32 C31 B34 B39 -62.4(10)
B35 C31 B34 B39 42.8(8)
B33 C31 B34 B39 -102.7(9)
B36 C31 B34 B39 3.3(12)
C32 C31 B34 B33 40.3(8)
B35 C31 B34 B33 145.4(9)
B36 C31 B34 B33 105.9(10)
C32 C31 B34 B40 -0.7(11)
B35 C31 B34 B40 104.4(9)
B33 C31 B34 B40 -41.0(8)
B36 C31 B34 B40 65.0(11)
C32 C31 B34 B35 -105.1(9)
B33 C31 B34 B35 -145.4(9)
B36 C31 B34 B35 -39.5(9)
B40 B33 B34 C31 -132.4(9)
C32 B33 B34 C31 -35.0(7)
B41 B33 B34 C31 -94.9(10)
C31 B33 B34 B39 96.0(9)
B40 B33 B34 B39 -36.4(9)
C32 B33 B34 B39 61.0(10)
B41 B33 B34 B39 1.1(12)
C31 B33 B34 B40 132.4(9)
C32 B33 B34 B40 97.4(9)
B41 B33 B34 B40 37.5(9)
C31 B33 B34 B35 30.9(8)
B40 B33 B34 B35 -101.5(9)
C32 B33 B34 B35 -4.1(11)
B41 B33 B34 B35 -64.0(11)
C32 C31 B35 B34 103.5(10)
B33 C31 B35 B34 33.7(8)
B36 C31 B35 B34 141.8(9)
C32 C31 B35 B39 62.9(11)
B34 C31 B35 B39 -40.6(7)
B33 C31 B35 B39 -6.9(11)
B36 C31 B35 B39 101.3(9)
C32 C31 B35 B38 2.4(12)
B34 C31 B35 B38 -101.1(9)
B33 C31 B35 B38 -67.5(11)
B36 C31 B35 B38 40.7(9)
C32 C31 B35 B36 -38.3(9)
B34 C31 B35 B36 -141.8(9)
B33 C31 B35 B36 -108.2(10)
B39 B34 B35 C31 -131.2(8)
B33 B34 B35 C31 -31.7(8)
B40 B34 B35 C31 -95.2(9)
C31 B34 B35 B39 131.2(8)
B33 B34 B35 B39 99.5(9)
B40 B34 B35 B39 36.0(9)
C31 B34 B35 B38 94.9(9)
B39 B34 B35 B38 -36.3(8)
B33 B34 B35 B38 63.2(11)
B40 B34 B35 B38 -0.3(12)
C31 B34 B35 B36 33.3(8)
B39 B34 B35 B36 -97.9(9)
B33 B34 B35 B36 1.7(11)
B40 B34 B35 B36 -61.9(11)
B37 C32 B36 C31 135.7(10)
B41 C32 B36 C31 100.7(11)
B33 C32 B36 C31 29.7(9)
C31 C32 B36 B37 -135.7(10)
B41 C32 B36 B37 -35.0(10)
B33 C32 B36 B37 -106.0(11)
C31 C32 B36 B38 -96.4(9)
B37 C32 B36 B38 39.3(9)
B41 C32 B36 B38 4.3(12)
B33 C32 B36 B38 -66.7(11)
C31 C32 B36 B35 -34.4(8)
B37 C32 B36 B35 101.3(10)
B41 C32 B36 B35 66.3(11)
B33 C32 B36 B35 -4.7(12)
B35 C31 B36 C32 -138.2(10)
B34 C31 B36 C32 -99.7(10)
B33 C31 B36 C32 -29.9(10)
C32 C31 B36 B37 37.9(9)
B35 C31 B36 B37 -100.3(10)
B34 C31 B36 B37 -61.8(11)
B33 C31 B36 B37 8.0(13)
C32 C31 B36 B38 96.8(10)
B35 C31 B36 B38 -41.4(8)
B34 C31 B36 B38 -2.9(12)
B33 C31 B36 B38 66.9(11)
C32 C31 B36 B35 138.2(10)
B34 C31 B36 B35 38.5(9)
B33 C31 B36 B35 108.3(10)
C31 B35 B36 C32 35.0(8)
B34 B35 B36 C32 1.7(11)
B39 B35 B36 C32 -58.9(10)
B38 B35 B36 C32 -96.8(10)
B34 B35 B36 C31 -33.4(8)
B39 B35 B36 C31 -94.0(9)
B38 B35 B36 C31 -131.9(10)
C31 B35 B36 B37 95.7(10)
B34 B35 B36 B37 62.4(11)
B39 B35 B36 B37 1.8(11)
B38 B35 B36 B37 -36.2(9)
C31 B35 B36 B38 131.9(10)
B34 B35 B36 B38 98.5(9)
B39 B35 B36 B38 37.9(8)
C31 C32 B37 B38 -0.8(14)
B36 C32 B37 B38 -43.0(10)
B41 C32 B37 B38 102.5(11)
B33 C32 B37 B38 66.2(13)
C31 C32 B37 B42 -64.1(12)
B36 C32 B37 B42 -106.3(10)
B41 C32 B37 B42 39.1(9)
B33 C32 B37 B42 2.9(13)
C31 C32 B37 B36 42.2(10)
B41 C32 B37 B36 145.4(10)
B33 C32 B37 B36 109.2(11)
C31 C32 B37 B41 -103.3(11)
B36 C32 B37 B41 -145.4(10)
B33 C32 B37 B41 -36.2(10)
C31 B36 B37 C32 -37.2(9)
B38 B36 B37 C32 -132.7(10)
B35 B36 B37 C32 -95.1(10)
C32 B36 B37 B38 132.7(10)
C31 B36 B37 B38 95.4(10)
B35 B36 B37 B38 37.6(9)
C32 B36 B37 B42 94.7(11)
C31 B36 B37 B42 57.5(12)
B38 B36 B37 B42 -37.9(9)
B35 B36 B37 B42 -0.3(13)
C32 B36 B37 B41 30.9(10)
C31 B36 B37 B41 -6.3(13)
B38 B36 B37 B41 -101.8(11)
B35 B36 B37 B41 -64.2(12)
C32 B37 B38 B42 -98.8(11)
B36 B37 B38 B42 -139.1(9)
B41 B37 B38 B42 -36.9(9)
C32 B37 B38 B39 -59.2(12)
B42 B37 B38 B39 39.6(8)
B36 B37 B38 B39 -99.5(9)
B41 B37 B38 B39 2.7(12)
C32 B37 B38 B36 40.3(9)
B42 B37 B38 B36 139.1(9)
B41 B37 B38 B36 102.2(10)
C32 B37 B38 B35 2.2(14)
B42 B37 B38 B35 101.0(9)
B36 B37 B38 B35 -38.1(9)
B41 B37 B38 B35 64.1(12)
C32 B36 B38 B37 -40.0(9)
C31 B36 B38 B37 -98.7(10)
B35 B36 B38 B37 -137.7(10)
C32 B36 B38 B42 -3.0(11)
C31 B36 B38 B42 -61.6(10)
B37 B36 B38 B42 37.0(9)
B35 B36 B38 B42 -100.6(9)
C32 B36 B38 B39 59.9(10)
C31 B36 B38 B39 1.3(11)
B37 B36 B38 B39 99.9(10)
B35 B36 B38 B39 -37.7(8)
C32 B36 B38 B35 97.7(9)
C31 B36 B38 B35 39.0(8)
B37 B36 B38 B35 137.7(10)
C31 B35 B38 B37 -2.8(13)
B34 B35 B38 B37 -63.0(12)
B39 B35 B38 B37 -98.8(11)
B36 B35 B38 B37 37.6(10)
C31 B35 B38 B42 61.3(11)
B34 B35 B38 B42 1.1(12)
B39 B35 B38 B42 -34.7(9)
B36 B35 B38 B42 101.7(10)
C31 B35 B38 B39 96.0(9)
B34 B35 B38 B39 35.8(8)
B36 B35 B38 B39 136.4(9)
C31 B35 B38 B36 -40.4(8)
B34 B35 B38 B36 -100.6(10)
B39 B35 B38 B36 -136.4(9)
C31 B34 B39 B40 99.0(9)
B33 B34 B39 B40 36.3(9)
B35 B34 B39 B40 140.1(9)
C31 B34 B39 B42 61.7(10)
B33 B34 B39 B42 -1.0(12)
B40 B34 B39 B42 -37.3(8)
B35 B34 B39 B42 102.8(9)
C31 B34 B39 B35 -41.1(8)
B33 B34 B39 B35 -103.8(10)
B40 B34 B39 B35 -140.1(9)
C31 B34 B39 B38 -2.2(11)
B33 B34 B39 B38 -64.8(11)
B40 B34 B39 B38 -101.1(10)
B35 B34 B39 B38 39.0(9)
C31 B34 B39 S3 -141.8(7)
B33 B34 B39 S3 155.5(8)
B40 B34 B39 S3 119.2(9)
B35 B34 B39 S3 -100.7(9)
C31 B35 B39 B34 40.8(8)
B38 B35 B39 B34 138.4(9)
B36 B35 B39 B34 100.7(9)
C31 B35 B39 B40 4.1(11)
B34 B35 B39 B40 -36.7(8)
B38 B35 B39 B40 101.8(9)
B36 B35 B39 B40 64.0(10)
C31 B35 B39 B42 -62.5(10)
B34 B35 B39 B42 -103.3(9)
B38 B35 B39 B42 35.2(8)
B36 B35 B39 B42 -2.6(11)
C31 B35 B39 B38 -97.7(9)
B34 B35 B39 B38 -138.4(9)
B36 B35 B39 B38 -37.8(8)
C31 B35 B39 S3 153.8(7)
B34 B35 B39 S3 113.0(8)
B38 B35 B39 S3 -108.5(8)
B36 B35 B39 S3 -146.3(7)
B37 B38 B39 B34 62.9(11)
B42 B38 B39 B34 103.0(10)
B36 B38 B39 B34 0.6(12)
B35 B38 B39 B34 -38.2(8)
B37 B38 B39 B40 -2.3(11)
B42 B38 B39 B40 37.8(8)
B36 B38 B39 B40 -64.7(10)
B35 B38 B39 B40 -103.5(9)
B37 B38 B39 B42 -40.1(9)
B36 B38 B39 B42 -102.4(10)
B35 B38 B39 B42 -141.2(9)
B37 B38 B39 B35 101.2(10)
B42 B38 B39 B35 141.2(9)
B36 B38 B39 B35 38.8(8)
B37 B38 B39 S3 -155.6(8)
B42 B38 B39 S3 -115.5(9)
B36 B38 B39 S3 142.0(8)
B35 B38 B39 S3 103.2(9)
C33 S3 B39 B34 177.3(8)
Pt2 S3 B39 B34 -71.4(8)
C33 S3 B39 B40 -107.9(9)
Pt2 S3 B39 B40 3.5(10)
C33 S3 B39 B42 -29.3(10)
Pt2 S3 B39 B42 82.1(8)
C33 S3 B39 B35 108.9(7)
Pt2 S3 B39 B35 -139.7(6)
C33 S3 B39 B38 39.6(8)
Pt2 S3 B39 B38 151.0(6)
B34 B39 B40 B33 -36.9(8)
B42 B39 B40 B33 103.3(9)
B35 B39 B40 B33 -0.2(11)
B38 B39 B40 B33 66.7(10)
S3 B39 B40 B33 -144.1(8)
B34 B39 B40 B41 -102.6(9)
B42 B39 B40 B41 37.6(8)
B35 B39 B40 B41 -65.9(10)
B38 B39 B40 B41 1.0(11)
S3 B39 B40 B41 150.2(8)
B42 B39 B40 B34 140.1(9)
B35 B39 B40 B34 36.7(8)
B38 B39 B40 B34 103.5(9)
S3 B39 B40 B34 -107.2(10)
B34 B39 B40 B42 -140.1(9)
B35 B39 B40 B42 -103.5(9)
B38 B39 B40 B42 -36.6(8)
S3 B39 B40 B42 112.6(10)
C31 B33 B40 B39 -3.7(10)
B34 B33 B40 B39 36.5(8)
C32 B33 B40 B39 -61.3(9)
B41 B33 B40 B39 -101.0(10)
C31 B33 B40 B41 97.3(9)
B34 B33 B40 B41 137.6(10)
C32 B33 B40 B41 39.7(8)
C31 B33 B40 B34 -40.3(7)
C32 B33 B40 B34 -97.8(9)
B41 B33 B40 B34 -137.6(10)
C31 B33 B40 B42 60.6(9)
B34 B33 B40 B42 100.9(9)
C32 B33 B40 B42 3.0(10)
B41 B33 B40 B42 -36.7(8)
C31 B34 B40 B39 -97.6(9)
B33 B34 B40 B39 -139.0(10)
B35 B34 B40 B39 -36.7(9)
C31 B34 B40 B33 41.4(8)
B39 B34 B40 B33 139.0(10)
B35 B34 B40 B33 102.3(10)
C31 B34 B40 B41 2.2(11)
B39 B34 B40 B41 99.8(10)
B33 B34 B40 B41 -39.2(9)
B35 B34 B40 B41 63.1(11)
C31 B34 B40 B42 -61.5(10)
B39 B34 B40 B42 36.1(8)
B33 B34 B40 B42 -102.9(10)
B35 B34 B40 B42 -0.6(12)
C31 C32 B41 B40 2.3(11)
B36 C32 B41 B40 -67.4(12)
B37 C32 B41 B40 -102.4(10)
B33 C32 B41 B40 40.4(8)
C31 C32 B41 B42 66.0(10)
B36 C32 B41 B42 -3.8(12)
B37 C32 B41 B42 -38.7(8)
B33 C32 B41 B42 104.0(9)
C31 C32 B41 B33 -38.0(9)
B36 C32 B41 B33 -107.8(11)
B37 C32 B41 B33 -142.7(10)
C31 C32 B41 B37 104.7(10)
B36 C32 B41 B37 34.9(10)
B33 C32 B41 B37 142.7(10)
B39 B40 B41 C32 60.4(10)
B33 B40 B41 C32 -41.2(9)
B34 B40 B41 C32 -2.7(11)
B42 B40 B41 C32 98.3(9)
B39 B40 B41 B42 -37.9(8)
B33 B40 B41 B42 -139.5(10)
B34 B40 B41 B42 -101.0(9)
B39 B40 B41 B33 101.6(9)
B34 B40 B41 B33 38.5(9)
B42 B40 B41 B33 139.5(10)
B39 B40 B41 B37 0.7(11)
B33 B40 B41 B37 -101.0(10)
B34 B40 B41 B37 -62.5(11)
B42 B40 B41 B37 38.5(8)
C31 B33 B41 C32 34.1(8)
B40 B33 B41 C32 132.5(10)
B34 B33 B41 C32 94.5(10)
C31 B33 B41 B40 -98.4(9)
B34 B33 B41 B40 -38.0(9)
C32 B33 B41 B40 -132.5(10)
C31 B33 B41 B42 -61.3(11)
B40 B33 B41 B42 37.1(9)
B34 B33 B41 B42 -0.8(13)
C32 B33 B41 B42 -95.4(10)
C31 B33 B41 B37 1.6(12)
B40 B33 B41 B37 100.0(11)
B34 B33 B41 B37 62.0(12)
C32 B33 B41 B37 -32.5(9)
B38 B37 B41 C32 -97.6(10)
B42 B37 B41 C32 -135.0(9)
B36 B37 B41 C32 -30.5(9)
C32 B37 B41 B40 95.4(9)
B38 B37 B41 B40 -2.1(13)
B42 B37 B41 B40 -39.6(8)
B36 B37 B41 B40 64.9(12)
C32 B37 B41 B42 135.0(9)
B38 B37 B41 B42 37.5(9)
B36 B37 B41 B42 104.5(10)
C32 B37 B41 B33 33.6(9)
B38 B37 B41 B33 -64.0(13)
B42 B37 B41 B33 -101.5(10)
B36 B37 B41 B33 3.1(14)
C32 B37 B42 B38 99.8(10)
B36 B37 B42 B38 38.9(9)
B41 B37 B42 B38 138.6(9)
C32 B37 B42 B41 -38.8(8)
B38 B37 B42 B41 -138.6(9)
B36 B37 B42 B41 -99.7(11)
C32 B37 B42 B39 59.7(11)
B38 B37 B42 B39 -40.1(8)
B36 B37 B42 B39 -1.2(13)
B41 B37 B42 B39 98.5(9)
C32 B37 B42 B40 -0.8(12)
B38 B37 B42 B40 -100.6(9)
B36 B37 B42 B40 -61.7(12)
B41 B37 B42 B40 38.0(8)
B39 B38 B42 B37 -135.0(9)
B36 B38 B42 B37 -36.5(9)
B35 B38 B42 B37 -100.8(10)
B37 B38 B42 B41 37.5(9)
B39 B38 B42 B41 -97.5(9)
B36 B38 B42 B41 0.9(12)
B35 B38 B42 B41 -63.3(11)
B37 B38 B42 B39 135.0(9)
B36 B38 B42 B39 98.4(9)
B35 B38 B42 B39 34.1(8)
B37 B38 B42 B40 99.4(10)
B39 B38 B42 B40 -35.6(8)
B36 B38 B42 B40 62.8(11)
B35 B38 B42 B40 -1.5(12)
C32 B41 B42 B37 37.8(8)
B40 B41 B42 B37 136.3(9)
B33 B41 B42 B37 100.5(10)
C32 B41 B42 B38 1.4(11)
B40 B41 B42 B38 100.0(9)
B33 B41 B42 B38 64.2(11)
B37 B41 B42 B38 -36.4(9)
C32 B41 B42 B39 -62.5(10)
B40 B41 B42 B39 36.0(8)
B33 B41 B42 B39 0.2(12)
B37 B41 B42 B39 -100.3(9)
C32 B41 B42 B40 -98.5(9)
B33 B41 B42 B40 -35.8(9)
B37 B41 B42 B40 -136.3(9)
B34 B39 B42 B37 -63.2(11)
B40 B39 B42 B37 -100.1(9)
B35 B39 B42 B37 2.4(11)
B38 B39 B42 B37 38.9(9)
S3 B39 B42 B37 141.3(9)
B34 B39 B42 B38 -102.1(9)
B40 B39 B42 B38 -139.0(9)
B35 B39 B42 B38 -36.5(9)
S3 B39 B42 B38 102.3(10)
B34 B39 B42 B41 0.5(11)
B40 B39 B42 B41 -36.4(8)
B35 B39 B42 B41 66.1(10)
B38 B39 B42 B41 102.6(10)
S3 B39 B42 B41 -155.0(8)
B34 B39 B42 B40 36.9(8)
B35 B39 B42 B40 102.6(9)
B38 B39 B42 B40 139.0(9)
S3 B39 B42 B40 -118.6(10)
B39 B40 B42 B37 98.6(9)
B33 B40 B42 B37 -1.5(11)
B41 B40 B42 B37 -39.2(9)
B34 B40 B42 B37 62.9(11)
B39 B40 B42 B38 37.0(9)
B33 B40 B42 B38 -63.1(11)
B41 B40 B42 B38 -100.8(10)
B34 B40 B42 B38 1.3(12)
B39 B40 B42 B41 137.8(9)
B33 B40 B42 B41 37.7(8)
B34 B40 B42 B41 102.1(10)
B33 B40 B42 B39 -100.1(9)
B41 B40 B42 B39 -137.8(9)
B34 B40 B42 B39 -35.7(8)
B37' C32' B33' C31' -104.8(11)
B36' C32' B33' C31' -32.2(10)
B41' C32' B33' C31' -139.3(9)
C31' C32' B33' B41' 139.3(9)
B37' C32' B33' B41' 34.5(10)
B36' C32' B33' B41' 107.1(11)
C31' C32' B33' B40' 96.9(10)
B37' C32' B33' B40' -7.9(14)
B36' C32' B33' B40' 64.7(14)
B41' C32' B33' B40' -42.4(9)
C31' C32' B33' B34' 37.3(9)
B37' C32' B33' B34' -67.6(13)
B36' C32' B33' B34' 5.0(14)
B41' C32' B33' B34' -102.1(10)
B35' C31' B33' C32' 99.5(10)
B34' C31' B33' C32' 136.7(9)
B36' C31' B33' C32' 29.9(8)
C32' C31' B33' B41' -35.6(8)
B35' C31' B33' B41' 63.9(11)
B34' C31' B33' B41' 101.1(10)
B36' C31' B33' B41' -5.7(12)
C32' C31' B33' B40' -99.1(10)
B35' C31' B33' B40' 0.4(13)
B34' C31' B33' B40' 37.6(8)
B36' C31' B33' B40' -69.1(10)
C32' C31' B33' B34' -136.7(9)
B35' C31' B33' B34' -37.2(9)
B36' C31' B33' B34' -106.8(9)
C32' C31' B34' B40' 0.1(11)
B33' C31' B34' B40' -39.6(9)
B35' C31' B34' B40' 102.9(9)
B36' C31' B34' B40' 65.7(11)
C32' C31' B34' B39' -62.7(11)
B33' C31' B34' B39' -102.5(10)
B35' C31' B34' B39' 40.0(8)
B36' C31' B34' B39' 2.8(12)
C32' C31' B34' B35' -102.8(10)
B33' C31' B34' B35' -142.5(10)
B36' C31' B34' B35' -37.2(10)
C32' C31' B34' B33' 39.8(9)
B35' C31' B34' B33' 142.5(10)
B36' C31' B34' B33' 105.3(11)
C32' B33' B34' C31' -36.4(9)
B41' B33' B34' C31' -98.2(11)
B40' B33' B34' C31' -135.4(10)
C32' B33' B34' B40' 98.9(10)
C31' B33' B34' B40' 135.4(10)
B41' B33' B34' B40' 37.2(9)
C32' B33' B34' B39' 58.9(11)
C31' B33' B34' B39' 95.3(9)
B41' B33' B34' B39' -2.8(12)
B40' B33' B34' B39' -40.0(8)
C32' B33' B34' B35' -3.9(12)
C31' B33' B34' B35' 32.5(9)
B41' B33' B34' B35' -65.7(12)
B40' B33' B34' B35' -102.8(9)
C32' C31' B35' B39' 63.9(10)
B33' C31' B35' B39' -2.4(12)
B34' C31' B35' B39' -39.8(8)
B36' C31' B35' B39' 101.8(9)
C32' C31' B35' B36' -37.9(9)
B33' C31' B35' B36' -104.2(11)
B34' C31' B35' B36' -141.6(10)
C32' C31' B35' B38' 0.9(11)
B33' C31' B35' B38' -65.5(11)
B34' C31' B35' B38' -102.9(9)
B36' C31' B35' B38' 38.7(8)
C32' C31' B35' B34' 103.8(10)
B33' C31' B35' B34' 37.4(9)
B36' C31' B35' B34' 141.6(10)
B40' B34' B35' C31' -96.6(9)
B39' B34' B35' C31' -133.7(9)
B33' B34' B35' C31' -32.2(9)
C31' B34' B35' B39' 133.7(9)
B40' B34' B35' B39' 37.1(8)
B33' B34' B35' B39' 101.5(10)
C31' B34' B35' B36' 34.1(9)
B40' B34' B35' B36' -62.5(11)
B39' B34' B35' B36' -99.6(10)
B33' B34' B35' B36' 1.9(12)
C31' B34' B35' B38' 97.0(9)
B40' B34' B35' B38' 0.4(10)
B39' B34' B35' B38' -36.7(7)
B33' B34' B35' B38' 64.8(10)
B37' C32' B36' C31' 139.9(8)
B33' C32' B36' C31' 31.8(10)
B41' C32' B36' C31' 103.0(9)
C31' C32' B36' B37' -139.9(8)
B33' C32' B36' B37' -108.1(11)
B41' C32' B36' B37' -36.9(9)
C31' C32' B36' B38' -98.5(8)
B37' C32' B36' B38' 41.4(8)
B33' C32' B36' B38' -66.7(13)
B41' C32' B36' B38' 4.5(12)
C31' C32' B36' B35' -35.7(8)
B37' C32' B36' B35' 104.2(9)
B33' C32' B36' B35' -3.9(14)
B41' C32' B36' B35' 67.3(12)
B33' C31' B36' C32' -30.1(9)
B35' C31' B36' C32' -138.3(10)
B34' C31' B36' C32' -100.8(10)
C32' C31' B36' B37' 34.3(8)
B33' C31' B36' B37' 4.1(11)
B35' C31' B36' B37' -104.0(9)
B34' C31' B36' B37' -66.5(11)
C32' C31' B36' B38' 99.0(10)
B33' C31' B36' B38' 68.9(11)
B35' C31' B36' B38' -39.3(9)
B34' C31' B36' B38' -1.8(13)
C32' C31' B36' B35' 138.3(10)
B33' C31' B36' B35' 108.2(10)
B34' C31' B36' B35' 37.5(9)
C31' B35' B36' C32' 34.8(9)
B39' B35' B36' C32' -61.6(11)
B38' B35' B36' C32' -100.7(10)
B34' B35' B36' C32' 0.9(12)
B39' B35' B36' C31' -96.4(9)
B38' B35' B36' C31' -135.5(10)
B34' B35' B36' C31' -33.9(8)
C31' B35' B36' B37' 95.3(10)
B39' B35' B36' B37' -1.1(12)
B38' B35' B36' B37' -40.2(9)
B34' B35' B36' B37' 61.4(11)
C31' B35' B36' B38' 135.5(10)
B39' B35' B36' B38' 39.1(8)
B34' B35' B36' B38' 101.6(10)
C31' C32' B37' B36' 39.3(9)
B33' C32' B37' B36' 109.1(10)
B41' C32' B37' B36' 143.1(8)
C31' C32' B37' B41' -103.9(10)
B33' C32' B37' B41' -34.1(10)
B36' C32' B37' B41' -143.1(8)
C31' C32' B37' B42' -63.6(12)
B33' C32' B37' B42' 6.3(13)
B36' C32' B37' B42' -102.8(9)
B41' C32' B37' B42' 40.3(8)
C31' C32' B37' B38' -0.2(12)
B33' C32' B37' B38' 69.6(12)
B36' C32' B37' B38' -39.5(8)
B41' C32' B37' B38' 103.7(9)
C31' B36' B37' C32' -33.7(7)
B38' B36' B37' C32' -134.1(8)
B35' B36' B37' C32' -94.7(9)
C32' B36' B37' B41' 32.8(8)
C31' B36' B37' B41' -0.9(11)
B38' B36' B37' B41' -101.3(9)
B35' B36' B37' B41' -61.9(11)
C32' B36' B37' B42' 96.0(9)
C31' B36' B37' B42' 62.3(10)
B38' B36' B37' B42' -38.1(8)
B35' B36' B37' B42' 1.3(12)
C32' B36' B37' B38' 134.1(8)
C31' B36' B37' B38' 100.4(8)
B35' B36' B37' B38' 39.4(8)
C32' B36' B38' B35' 97.2(9)
C31' B36' B38' B35' 38.3(8)
B37' B36' B38' B35' 136.5(9)
C32' B36' B38' B39' 58.8(10)
C31' B36' B38' B39' -0.1(12)
B37' B36' B38' B39' 98.1(9)
B35' B36' B38' B39' -38.4(8)
C32' B36' B38' B37' -39.3(8)
C31' B36' B38' B37' -98.2(10)
B35' B36' B38' B37' -136.5(9)
C32' B36' B38' B42' -2.6(10)
C31' B36' B38' B42' -61.5(11)
B37' B36' B38' B42' 36.7(8)
B35' B36' B38' B42' -99.8(9)
C31' B35' B38' B36' -38.6(8)
B39' B35' B38' B36' -136.3(9)
B34' B35' B38' B36' -100.2(9)
C31' B35' B38' B39' 97.7(9)
B36' B35' B38' B39' 136.3(9)
B34' B35' B38' B39' 36.1(7)
C31' B35' B38' B37' -1.0(10)
B39' B35' B38' B37' -98.6(8)
B36' B35' B38' B37' 37.7(8)
B34' B35' B38' B37' -62.6(9)
C31' B35' B38' B42' 60.8(9)
B39' B35' B38' B42' -36.8(7)
B36' B35' B38' B42' 99.5(9)
B34' B35' B38' B42' -0.8(10)
C32' B37' B38' B36' 39.2(8)
B41' B37' B38' B36' 100.7(11)
B42' B37' B38' B36' 138.0(9)
C32' B37' B38' B35' 0.7(11)
B36' B37' B38' B35' -38.4(8)
B41' B37' B38' B35' 62.2(12)
B42' B37' B38' B35' 99.6(9)
C32' B37' B38' B39' -61.3(10)
B36' B37' B38' B39' -100.4(9)
B41' B37' B38' B39' 0.3(13)
B42' B37' B38' B39' 37.6(8)
C32' B37' B38' B42' -98.8(9)
B36' B37' B38' B42' -138.0(9)
B41' B37' B38' B42' -37.3(9)
C31' B34' B39' B40' 99.9(9)
B35' B34' B39' B40' 139.0(8)
B33' B34' B39' B40' 40.2(8)
C31' B34' B39' B35' -39.2(8)
B40' B34' B39' B35' -139.0(8)
B33' B34' B39' B35' -98.8(9)
C31' B34' B39' B42' 63.0(10)
B40' B34' B39' B42' -36.9(8)
B35' B34' B39' B42' 102.1(8)
B33' B34' B39' B42' 3.4(10)
C31' B34' B39' B38' -2.8(11)
B40' B34' B39' B38' -102.6(9)
B35' B34' B39' B38' 36.4(8)
B33' B34' B39' B38' -62.4(11)
C31' B34' B39' S4 -144.3(8)
B40' B34' B39' S4 115.8(9)
B35' B34' B39' S4 -105.2(9)
B33' B34' B39' S4 156.1(8)
C31' B35' B39' B34' 39.5(7)
B36' B35' B39' B34' 101.1(9)
B38' B35' B39' B34' 139.6(8)
C31' B35' B39' B40' 3.3(11)
B36' B35' B39' B40' 64.9(10)
B38' B35' B39' B40' 103.4(9)
B34' B35' B39' B40' -36.2(8)
C31' B35' B39' B42' -61.1(10)
B36' B35' B39' B42' 0.5(11)
B38' B35' B39' B42' 39.0(8)
B34' B35' B39' B42' -100.6(9)
C31' B35' B39' B38' -100.0(9)
B36' B35' B39' B38' -38.5(8)
B34' B35' B39' B38' -139.6(8)
C31' B35' B39' S4 152.4(7)
B36' B35' B39' S4 -146.0(8)
B38' B35' B39' S4 -107.6(8)
B34' B35' B39' S4 112.9(8)
B36' B38' B39' B34' 1.8(11)
B35' B38' B39' B34' -36.9(8)
B37' B38' B39' B34' 62.9(11)
B42' B38' B39' B34' 100.7(9)
B36' B38' B39' B40' -61.1(11)
B35' B38' B39' B40' -99.8(9)
B37' B38' B39' B40' 0.0(11)
B42' B38' B39' B40' 37.8(8)
B36' B38' B39' B35' 38.7(8)
B37' B38' B39' B35' 99.8(9)
B42' B38' B39' B35' 137.6(9)
B36' B38' B39' B42' -98.9(9)
B35' B38' B39' B42' -137.6(9)
B37' B38' B39' B42' -37.8(8)
B36' B38' B39' S4 145.2(8)
B35' B38' B39' S4 106.4(9)
B37' B38' B39' S4 -153.7(8)
B42' B38' B39' S4 -116.0(9)
C47 S4 B39' B34' 177.0(8)
Pt2 S4 B39' B34' -69.9(9)
C47 S4 B39' B40' -110.8(10)
Pt2 S4 B39' B40' 2.3(11)
C47 S4 B39' B35' 106.3(8)
Pt2 S4 B39' B35' -140.6(6)
C47 S4 B39' B42' -34.7(9)
Pt2 S4 B39' B42' 78.4(8)
C47 S4 B39' B38' 38.4(9)
Pt2 S4 B39' B38' 151.5(6)
C31' B34' B40' B39' -97.6(9)
B35' B34' B40' B39' -36.8(7)
B33' B34' B40' B39' -135.4(9)
C31' B34' B40' B42' -60.7(10)
B39' B34' B40' B42' 36.9(7)
B35' B34' B40' B42' 0.2(10)
B33' B34' B40' B42' -98.4(9)
C31' B34' B40' B33' 37.8(8)
B39' B34' B40' B33' 135.4(9)
B35' B34' B40' B33' 98.6(8)
C31' B34' B40' B41' 2.1(11)
B39' B34' B40' B41' 99.6(9)
B35' B34' B40' B41' 62.9(10)
B33' B34' B40' B41' -35.7(8)
B35' B39' B40' B34' 37.1(8)
B42' B39' B40' B34' 139.1(8)
B38' B39' B40' B34' 100.8(9)
S4 B39' B40' B34' -108.3(10)
B34' B39' B40' B42' -139.1(8)
B35' B39' B40' B42' -102.0(8)
B38' B39' B40' B42' -38.3(8)
S4 B39' B40' B42' 112.6(10)
B34' B39' B40' B33' -40.3(8)
B35' B39' B40' B33' -3.2(11)
B42' B39' B40' B33' 98.8(9)
B38' B39' B40' B33' 60.4(11)
S4 B39' B40' B33' -148.6(9)
B34' B39' B40' B41' -101.1(10)
B35' B39' B40' B41' -64.0(11)
B42' B39' B40' B41' 38.0(9)
B38' B39' B40' B41' -0.3(12)
S4 B39' B40' B41' 150.7(9)
C32' B33' B40' B34' -97.4(10)
C31' B33' B40' B34' -38.3(8)
B41' B33' B40' B34' -138.8(9)
C32' B33' B40' B39' -57.4(12)
C31' B33' B40' B39' 1.7(12)
B41' B33' B40' B39' -98.8(10)
B34' B33' B40' B39' 40.0(8)
C32' B33' B40' B42' 5.9(12)
C31' B33' B40' B42' 65.0(11)
B41' B33' B40' B42' -35.5(9)
B34' B33' B40' B42' 103.3(9)
C32' B33' B40' B41' 41.4(9)
C31' B33' B40' B41' 100.5(10)
B34' B33' B40' B41' 138.8(9)
C31' C32' B41' B33' -38.5(9)
B37' C32' B41' B33' -145.7(9)
B36' C32' B41' B33' -108.9(10)
C31' C32' B41' B37' 107.2(10)
B33' C32' B41' B37' 145.7(9)
B36' C32' B41' B37' 36.8(9)
C31' C32' B41' B42' 66.0(11)
B37' C32' B41' B42' -41.2(8)
B33' C32' B41' B42' 104.5(9)
B36' C32' B41' B42' -4.4(12)
C31' C32' B41' B40' 3.6(12)
B37' C32' B41' B40' -103.6(9)
B33' C32' B41' B40' 42.1(8)
B36' C32' B41' B40' -66.7(11)
C31' B33' B41' C32' 34.7(8)
B40' B33' B41' C32' 132.0(9)
B34' B33' B41' C32' 96.3(10)
C32' B33' B41' B37' -29.9(8)
C31' B33' B41' B37' 4.8(11)
B40' B33' B41' B37' 102.1(9)
B34' B33' B41' B37' 66.5(11)
C32' B33' B41' B42' -95.1(10)
C31' B33' B41' B42' -60.5(11)
B40' B33' B41' B42' 36.8(9)
B34' B33' B41' B42' 1.2(13)
C32' B33' B41' B40' -132.0(9)
C31' B33' B41' B40' -97.3(9)
B34' B33' B41' B40' -35.6(8)
B36' B37' B41' C32' -32.6(8)
B42' B37' B41' C32' -133.4(9)
B38' B37' B41' C32' -95.4(10)
C32' B37' B41' B33' 30.2(8)
B36' B37' B41' B33' -2.4(12)
B42' B37' B41' B33' -103.2(9)
B38' B37' B41' B33' -65.2(12)
C32' B37' B41' B42' 133.4(9)
B36' B37' B41' B42' 100.8(9)
B38' B37' B41' B42' 38.0(9)
C32' B37' B41' B40' 95.0(11)
B36' B37' B41' B40' 62.3(12)
B42' B37' B41' B40' -38.4(9)
B38' B37' B41' B40' -0.5(14)
B34' B40' B41' C32' -3.4(11)
B39' B40' B41' C32' 60.3(11)
B42' B40' B41' C32' 98.8(9)
B33' B40' B41' C32' -40.7(9)
B34' B40' B41' B33' 37.3(9)
B39' B40' B41' B33' 101.0(10)
B42' B40' B41' B33' 139.5(10)
B34' B40' B41' B37' -63.2(12)
B39' B40' B41' B37' 0.5(13)
B42' B40' B41' B37' 39.0(9)
B33' B40' B41' B37' -100.5(12)
B34' B40' B41' B42' -102.2(9)
B39' B40' B41' B42' -38.5(8)
B33' B40' B41' B42' -139.5(10)
C32' B41' B42' B39' -60.1(10)
B33' B41' B42' B39' 0.9(12)
B37' B41' B42' B39' -99.3(9)
B40' B41' B42' B39' 38.0(8)
C32' B41' B42' B40' -98.1(10)
B33' B41' B42' B40' -37.2(9)
B37' B41' B42' B40' -137.3(10)
C32' B41' B42' B37' 39.2(8)
B33' B41' B42' B37' 100.2(11)
B40' B41' B42' B37' 137.3(10)
C32' B41' B42' B38' 2.3(11)
B33' B41' B42' B38' 63.3(11)
B37' B41' B42' B38' -36.9(9)
B40' B41' B42' B38' 100.5(9)
B34' B39' B42' B41' -2.6(10)
B40' B39' B42' B41' -38.7(8)
B35' B39' B42' B41' 62.0(10)
B38' B39' B42' B41' 100.1(9)
S4 B39' B42' B41' -154.5(8)
B34' B39' B42' B40' 36.1(8)
B35' B39' B42' B40' 100.7(9)
B38' B39' B42' B40' 138.8(8)
S4 B39' B42' B40' -115.8(9)
B34' B39' B42' B37' -64.4(10)
B40' B39' B42' B37' -100.5(9)
B35' B39' B42' B37' 0.2(11)
B38' B39' B42' B37' 38.3(8)
S4 B39' B42' B37' 143.8(8)
B34' B39' B42' B38' -102.7(8)
B40' B39' B42' B38' -138.8(8)
B35' B39' B42' B38' -38.0(8)
S4 B39' B42' B38' 105.5(9)
B34' B40' B42' B41' 99.5(10)
B39' B40' B42' B41' 136.6(9)
B33' B40' B42' B41' 34.9(9)
B34' B40' B42' B39' -37.1(7)
B33' B40' B42' B39' -101.7(9)
B41' B40' B42' B39' -136.6(9)
B34' B40' B42' B37' 62.1(10)
B39' B40' B42' B37' 99.2(9)
B33' B40' B42' B37' -2.5(11)
B41' B40' B42' B37' -37.4(9)
B34' B40' B42' B38' -0.7(11)
B39' B40' B42' B38' 36.4(7)
B33' B40' B42' B38' -65.3(10)
B41' B40' B42' B38' -100.2(9)
C32' B37' B42' B41' -40.0(9)
B36' B37' B42' B41' -101.1(11)
B38' B37' B42' B41' -138.3(10)
C32' B37' B42' B39' 60.2(11)
B36' B37' B42' B39' -0.9(11)
B41' B37' B42' B39' 100.2(10)
B38' B37' B42' B39' -38.2(8)
C32' B37' B42' B40' -1.8(11)
B36' B37' B42' B40' -63.0(11)
B41' B37' B42' B40' 38.1(9)
B38' B37' B42' B40' -100.2(9)
C32' B37' B42' B38' 98.3(10)
B36' B37' B42' B38' 37.2(8)
B41' B37' B42' B38' 138.3(10)
B36' B38' B42' B41' 0.1(11)
B35' B38' B42' B41' -62.8(10)
B39' B38' B42' B41' -99.9(9)
B37' B38' B42' B41' 36.6(9)
B36' B38' B42' B39' 100.1(8)
B35' B38' B42' B39' 37.2(7)
B37' B38' B42' B39' 136.5(9)
B36' B38' B42' B40' 63.8(9)
B35' B38' B42' B40' 0.9(10)
B39' B38' B42' B40' -36.3(7)
B37' B38' B42' B40' 100.2(9)
B36' B38' B42' B37' -36.4(8)
B35' B38' B42' B37' -99.3(9)
B39' B38' B42' B37' -136.5(9)
